data_7123163
loop_
_publ_author_name
'Paille, Gr\'egoire'
'Boulmier, Amandine'
'Bensaid, Alexandre'
'Ha-Thi, Minh-Huong'
'Tran, Thu-Trang'
'Pino, Thomas'
'Marrot, J\'er\^ome'
'Rivi\`ere, Eric'
'Hendon, Christopher H.'
'Oms, Olivier'
'Gomez-Mingot, Maria'
'Fontecave, Marc'
'Mellot-Draznieks, Caroline'
'Dolbecq, Anne'
'Mialane, Pierre'

_publ_section_title
;
 An unprecedented {Ni14SiW9} hybrid polyoxometalate with high
 photocatalytic hydrogen evolution activity
;
_journal_name_full 'Chemical Communications'
_journal_paper_doi 10.1039/C9CC01269A
_journal_year 2019
_chemical_formula_sum 'C28 H210 N7 Na12 Ni14 O134 P14 Si W9'
_chemical_formula_weight 6004.16
_space_group_crystal_system triclinic
_space_group_IT_number 2
_space_group_name_Hall '-P 1'
_space_group_name_H-M_alt 'P -1'
_symmetry_space_group_name_Hall '-P 1'
_symmetry_space_group_name_H-M 'P -1'
_atom_sites_solution_hydrogens geom
_audit_creation_method SHELXL-2018/3
_audit_update_record
;
2019-02-26 deposited with the CCDC.    2019-03-08 downloaded from the CCDC.
;
_cell_angle_alpha 111.942(6)
_cell_angle_beta 90.443(7)
_cell_angle_gamma 98.293(7)
_cell_formula_units_Z 2
_cell_length_a 15.2253(17)
_cell_length_b 23.007(2)
_cell_length_c 29.976(3)
_cell_measurement_reflns_used 9564
_cell_measurement_temperature 200(2)
_cell_measurement_theta_max 25.08
_cell_measurement_theta_min 2.24
_cell_volume 9616.0(17)
_computing_cell_refinement 'Bruker SAINT'
_computing_data_collection 'Bruker APEX2'
_computing_data_reduction 'Bruker SAINT'
_computing_molecular_graphics 'Bruker SHELXTL'
_computing_publication_material 'Bruker SHELXTL'
_computing_structure_refinement 'SHELXL-2018/3 (Sheldrick, 2018)'
_computing_structure_solution 'SHELXT 2014/5 (Sheldrick, 2014)'
_diffrn_ambient_temperature 200(2)
_diffrn_measured_fraction_theta_full 0.985
_diffrn_measured_fraction_theta_max 0.985
_diffrn_measurement_device_type 'Bruker APEX-II CCD'
_diffrn_measurement_method '\f and \w scans'
_diffrn_radiation_type MoK\a
_diffrn_radiation_wavelength 0.71073
_diffrn_reflns_av_R_equivalents 0.0656
_diffrn_reflns_av_unetI/netI 0.0406
_diffrn_reflns_Laue_measured_fraction_full 0.985
_diffrn_reflns_Laue_measured_fraction_max 0.985
_diffrn_reflns_limit_h_max 18
_diffrn_reflns_limit_h_min -18
_diffrn_reflns_limit_k_max 27
_diffrn_reflns_limit_k_min -27
_diffrn_reflns_limit_l_max 35
_diffrn_reflns_limit_l_min -35
_diffrn_reflns_number 266718
_diffrn_reflns_point_group_measured_fraction_full 0.985
_diffrn_reflns_point_group_measured_fraction_max 0.985
_diffrn_reflns_theta_full 25.194
_diffrn_reflns_theta_max 25.194
_diffrn_reflns_theta_min 2.239
_diffrn_source 'fine-focus sealed tube'
_exptl_absorpt_coefficient_mu 6.942
_exptl_absorpt_correction_T_max 0.7452
_exptl_absorpt_correction_T_min 0.4836
_exptl_absorpt_correction_type multi-scan
_exptl_absorpt_process_details 'SADABS (Sheldrick, V2014/5)'
_exptl_crystal_colour green
_exptl_crystal_density_diffrn 2.074
_exptl_crystal_description parallelepiped
_exptl_crystal_F_000 5826
_exptl_crystal_size_max 0.300
_exptl_crystal_size_mid 0.220
_exptl_crystal_size_min 0.180
_platon_squeeze_details 'Spek, A. L. (2015). Acta Cryst. C71, 9-18'
_refine_diff_density_max 5.349
_refine_diff_density_min -5.909
_refine_diff_density_rms 0.372
_refine_ls_extinction_method none
_refine_ls_goodness_of_fit_ref 1.030
_refine_ls_hydrogen_treatment constr
_refine_ls_matrix_type full
_refine_ls_number_parameters 1772
_refine_ls_number_reflns 34100
_refine_ls_number_restraints 911
_refine_ls_restrained_S_all 1.022
_refine_ls_R_factor_all 0.1308
_refine_ls_R_factor_gt 0.0987
_refine_ls_shift/su_max 0.005
_refine_ls_shift/su_mean 0.000
_refine_ls_structure_factor_coef Fsqd
_refine_ls_weighting_details 'w=1/[\s^2^(Fo^2^)+(0.0935P)^2^+832.5519P] where P=(Fo^2^+2Fc^2^)/3'
_refine_ls_weighting_scheme calc
_refine_ls_wR_factor_gt 0.2466
_refine_ls_wR_factor_ref 0.2782
_reflns_Friedel_coverage 0.000
_reflns_number_gt 25967
_reflns_number_total 34100
_reflns_threshold_expression 'I > 2\s(I)'
_cod_data_source_file c9cc01269a2.cif
_cod_data_source_block wid2598_a_sq
_cod_original_cell_volume 9616.2(18)
_cod_database_code 7123163
_shelx_shelxl_version_number 2018/3
_shelx_space_group_comment
; 
The symmetry employed for this shelxl refinement is uniquely defined 
by the following loop, which should always be used as a source of 
symmetry information in preference to the above space-group names. 
They are only intended as comments. 
;
_shelx_estimated_absorpt_t_min 0.230
_shelx_estimated_absorpt_t_max 0.368
_exptl_absorpt_special_details 'Blessing, Acta Cryst. (1995) A51, 33-38'
_platon_squeeze_void_probe_radius 1.20

loop_
_space_group_symop_operation_xyz
'x, y, z'
'-x, -y, -z'

loop_
_atom_site_label
_atom_site_type_symbol
_atom_site_fract_x
_atom_site_fract_y
_atom_site_fract_z
_atom_site_U_iso_or_equiv
_atom_site_adp_type
_atom_site_occupancy
_atom_site_site_symmetry_order
_atom_site_calc_flag
_atom_site_refinement_flags_posn
_atom_site_refinement_flags_adp
_atom_site_refinement_flags_occupancy
W1 W 0.94470(5) 0.79001(2) 0.42621(2) 0.04815(16) Uani 1 1 d . U .
W2 W 1.05948(5) 0.74329(3) 0.32620(2) 0.05327(17) Uani 1 1 d . U .
W3 W 1.09604(4) 0.69258(2) 0.41587(2) 0.04291(14) Uani 1 1 d . U .
W4 W 0.92507(3) 0.57624(2) 0.43949(2) 0.03252(12) Uani 1 1 d . U .
W5 W 0.77503(4) 0.67321(2) 0.44931(2) 0.03699(13) Uani 1 1 d . U .
W6 W 0.73164(4) 0.72845(2) 0.35029(2) 0.05019(15) Uani 1 1 d . U .
W7 W 0.84591(5) 0.68241(2) 0.25101(2) 0.05493(17) Uani 1 1 d . U .
W8 W 1.01405(5) 0.57538(3) 0.23965(2) 0.04911(16) Uani 1 1 d . U .
W9 W 1.05159(4) 0.52504(2) 0.32876(2) 0.03853(13) Uani 1 1 d . U .
Ni1 Ni 0.69949(13) 0.58196(7) 0.27484(5) 0.0423(4) Uani 1 1 d . U .
Ni2 Ni 0.86672(11) 0.48063(6) 0.26568(5) 0.0338(4) Uani 1 1 d . U .
Ni3 Ni 0.74232(10) 0.52918(6) 0.37077(5) 0.0294(3) Uani 1 1 d . U .
Ni4 Ni 0.56617(10) 0.46849(7) 0.30916(5) 0.0337(4) Uani 1 1 d . U .
Ni5 Ni 0.73699(10) 0.37704(6) 0.28192(5) 0.0274(3) Uani 1 1 d . U .
Ni6 Ni 0.69720(12) 0.41948(6) 0.19910(5) 0.0357(4) Uani 1 1 d . U .
Ni7 Ni 0.63003(18) 0.44628(8) 0.11082(6) 0.0644(6) Uani 1 1 d . U .
Ni8 Ni 0.83099(16) 0.37447(9) 0.09150(6) 0.0575(6) Uani 1 1 d . U .
Ni9 Ni 0.52028(13) 0.34243(7) 0.13875(5) 0.0452(4) Uani 1 1 d . U .
Ni10 Ni 0.62377(9) 0.25747(6) 0.29086(4) 0.0256(3) Uani 1 1 d . U .
Ni11 Ni 0.51922(10) 0.14484(6) 0.17532(5) 0.0306(4) Uani 1 1 d . U .
Ni12 Ni 0.50041(11) 0.09971(6) 0.25901(5) 0.0311(4) Uani 1 1 d . U .
Ni13 Ni 0.66424(11) 0.05212(6) 0.28150(5) 0.0326(4) Uani 1 1 d . U .
Ni14 Ni 0.53026(13) -0.05774(7) 0.17678(6) 0.0421(4) Uani 1 1 d . U .
Si1 Si 0.89423(15) 0.63033(10) 0.34465(8) 0.0114(5) Uani 1 1 d . U .
P1 P 0.6333(2) 0.40096(13) 0.37650(10) 0.0299(7) Uani 1 1 d . U .
P2 P 0.4568(2) 0.33681(13) 0.31984(11) 0.0339(7) Uani 1 1 d . U .
P3 P 0.5271(3) 0.48900(14) 0.21163(11) 0.0484(8) Uani 1 1 d . U .
P4 P 0.4228(3) 0.43743(18) 0.11325(14) 0.0738(11) Uani 1 1 d . U .
P5 P 0.7256(5) 0.4086(2) 0.01403(14) 0.0831(15) Uani 1 1 d . U .
P6 P 0.6399(3) 0.30174(16) 0.04500(12) 0.0564(10) Uani 1 1 d . U .
P7 P 0.8497(2) 0.32856(13) 0.18456(10) 0.0307(7) Uani 1 1 d . U .
P8 P 0.6542(2) 0.27096(13) 0.18132(9) 0.0288(7) Uani 1 1 d . U .
P9 P 0.6216(2) 0.17817(13) 0.35954(10) 0.0309(7) Uani 1 1 d . U .
P10 P 0.7813(2) 0.18062(12) 0.29906(10) 0.0287(7) Uani 1 1 d . U .
P11 P 0.5529(2) 0.01528(14) 0.10349(10) 0.0350(8) Uani 1 1 d . U .
P12 P 0.3847(2) 0.02153(15) 0.15799(11) 0.0378(8) Uani 1 1 d . U .
P13 P 0.7173(3) -0.07698(15) 0.21546(12) 0.0455(9) Uani 1 1 d . U .
P14 P 0.5600(3) -0.07737(15) 0.27761(12) 0.0457(9) Uani 1 1 d . U .
O1 O 0.9442(8) 0.8661(4) 0.4672(4) 0.066(3) Uani 1 1 d . U .
O2 O 0.8779(6) 0.7400(4) 0.4541(3) 0.0425(17) Uani 1 1 d . U .
O3 O 0.8467(7) 0.7793(4) 0.3847(3) 0.0468(18) Uani 1 1 d . U .
O4 O 1.0515(7) 0.7721(4) 0.4505(3) 0.0470(18) Uani 1 1 d . U .
O5 O 1.0188(7) 0.8111(4) 0.3809(4) 0.0552(19) Uani 1 1 d . U .
O6 O 0.9768(6) 0.6939(4) 0.3695(3) 0.0406(15) Uani 1 1 d . U .
O7 O 1.1325(9) 0.7882(5) 0.3030(4) 0.069(3) Uani 1 1 d . U .
O8 O 0.9527(8) 0.7358(4) 0.2918(3) 0.0577(19) Uani 1 1 d . U .
O9 O 1.0725(7) 0.6610(4) 0.2844(3) 0.053(2) Uani 1 1 d . U .
O10 O 1.1426(7) 0.7341(4) 0.3717(3) 0.0495(18) Uani 1 1 d . U .
O11 O 1.1922(7) 0.7061(4) 0.4506(3) 0.050(2) Uani 1 1 d . U .
O12 O 1.1036(7) 0.6161(4) 0.3667(3) 0.048(2) Uani 1 1 d . U .
O13 O 1.0144(6) 0.6524(4) 0.4440(3) 0.0423(17) Uani 1 1 d . U .
O14 O 0.9748(6) 0.5586(4) 0.4840(3) 0.0394(19) Uani 1 1 d . U .
O15 O 0.8283(5) 0.5168(3) 0.4204(3) 0.0313(16) Uani 1 1 d . U .
O16 O 0.9902(6) 0.5345(4) 0.3851(3) 0.0427(17) Uani 1 1 d . U .
O17 O 0.8580(6) 0.6400(4) 0.4791(3) 0.0351(16) Uani 1 1 d . U .
O18 O 0.8479(6) 0.6107(3) 0.3872(3) 0.0335(14) Uani 1 1 d . U .
O19 O 0.7264(7) 0.7162(4) 0.4998(3) 0.050(2) Uani 1 1 d . U .
O20 O 0.6993(6) 0.6005(4) 0.4292(3) 0.0374(18) Uani 1 1 d . U .
O21 O 0.7273(6) 0.6992(4) 0.4021(3) 0.0415(17) Uani 1 1 d . U .
O22 O 0.6715(7) 0.7906(4) 0.3719(4) 0.062(2) Uani 1 1 d . U .
O23 O 0.6504(7) 0.6652(4) 0.3136(3) 0.0480(19) Uani 1 1 d . U .
O24 O 0.7806(7) 0.7435(4) 0.2953(3) 0.0542(18) Uani 1 1 d . U .
O25 O 0.8214(6) 0.6507(3) 0.3157(3) 0.0398(14) Uani 1 1 d . U .
O26 O 0.8618(9) 0.7137(4) 0.2060(4) 0.065(3) Uani 1 1 d . U .
O27 O 0.7484(8) 0.6249(4) 0.2288(3) 0.0541(18) Uani 1 1 d . U .
O28 O 0.9237(8) 0.6215(4) 0.2313(3) 0.0538(17) Uani 1 1 d . U .
O29 O 1.0741(8) 0.5723(5) 0.1915(4) 0.062(3) Uani 1 1 d . U .
O30 O 0.9421(7) 0.5011(4) 0.2154(3) 0.0463(18) Uani 1 1 d . U .
O31 O 1.0933(7) 0.5440(4) 0.2736(3) 0.0492(17) Uani 1 1 d . U .
O32 O 0.9426(6) 0.5733(3) 0.3074(3) 0.0368(14) Uani 1 1 d . U .
O33 O 1.1383(6) 0.4902(4) 0.3372(3) 0.048(2) Uani 1 1 d . U .
O34 O 0.9760(6) 0.4571(4) 0.2907(3) 0.0375(17) Uani 1 1 d . U .
O35 O 0.6617(6) 0.5478(3) 0.3255(3) 0.0392(15) Uani 1 1 d . U .
O36 O 0.7645(7) 0.5085(4) 0.2399(3) 0.0427(15) Uani 1 1 d . U .
O37 O 0.5891(7) 0.5516(4) 0.2290(3) 0.055(2) Uani 1 1 d . U .
O38 O 0.8032(5) 0.4664(3) 0.3197(3) 0.0330(15) Uani 1 1 d . U .
O39 O 0.8041(6) 0.3833(3) 0.2197(3) 0.0335(14) Uani 1 1 d . U .
O40 O 0.6328(5) 0.4628(3) 0.3683(3) 0.0324(15) Uani 1 1 d . U .
O41 O 0.6436(5) 0.4150(3) 0.2605(3) 0.0305(14) Uani 1 1 d . U .
O42 O 0.4909(6) 0.4681(4) 0.2512(3) 0.0476(18) Uani 1 1 d . U .
O43 O 0.4774(6) 0.3853(4) 0.2967(3) 0.0376(17) Uani 1 1 d . U .
O44 O 0.4846(6) 0.5285(4) 0.3547(3) 0.049(2) Uani 1 1 d . U .
O45 O 0.6706(5) 0.3531(3) 0.3330(2) 0.0272(14) Uani 1 1 d . U .
O46 O 0.8449(5) 0.3408(3) 0.2980(3) 0.0294(16) Uani 1 1 d . U .
O47 O 0.6616(5) 0.2897(3) 0.2358(2) 0.0276(15) Uani 1 1 d . U .
O48 O 0.7467(8) 0.4295(4) 0.1375(3) 0.0535(15) Uani 1 1 d . U .
O49 O 0.5783(7) 0.4371(4) 0.1759(3) 0.0451(14) Uani 1 1 d . U .
O50 O 0.6358(6) 0.3248(3) 0.1654(3) 0.0381(15) Uani 1 1 d . U .
O51 O 0.6721(11) 0.4549(5) 0.0502(4) 0.083(2) Uani 1 1 d . U .
O52 O 0.5075(9) 0.4559(5) 0.0905(4) 0.080(2) Uani 1 1 d . U .
O53 O 0.5907(8) 0.3502(4) 0.0833(3) 0.0523(17) Uani 1 1 d . U .
O54 O 0.6634(9) 0.5451(4) 0.1406(3) 0.072(3) Uani 1 1 d . U .
O55 O 0.8791(8) 0.3420(4) 0.1404(3) 0.0525(18) Uani 1 1 d . U .
O56 O 0.8145(11) 0.4033(5) 0.0363(4) 0.083(2) Uani 1 1 d . U .
O57 O 0.7320(8) 0.2998(4) 0.0630(4) 0.063(2) Uani 1 1 d . U .
O58 O 0.9402(9) 0.4462(5) 0.1200(4) 0.070(2) Uani 1 1 d . U .
O59 O 0.9286(10) 0.3236(6) 0.0496(4) 0.083(3) Uani 1 1 d . U .
O60 O 0.4143(7) 0.3725(5) 0.1159(3) 0.0617(19) Uani 1 1 d . U .
O61 O 0.4479(7) 0.3310(4) 0.1939(3) 0.049(2) Uani 1 1 d . U .
O62 O 0.4787(6) 0.2455(4) 0.1009(3) 0.045(2) Uani 1 1 d . U .
O63 O 0.7513(5) 0.2386(3) 0.2940(3) 0.0308(15) Uani 1 1 d . U .
O64 O 0.5795(5) 0.1681(3) 0.2416(3) 0.0303(15) Uani 1 1 d . U .
O65 O 0.6014(5) 0.2360(3) 0.3503(3) 0.0316(15) Uani 1 1 d . U .
O66 O 0.4938(5) 0.2747(3) 0.2920(3) 0.0323(17) Uani 1 1 d . U .
O67 O 0.5879(6) 0.2113(3) 0.1541(3) 0.0323(16) Uani 1 1 d . U .
O68 O 0.5986(6) 0.0757(4) 0.1434(3) 0.0352(18) Uani 1 1 d . U .
O69 O 0.4312(6) 0.0845(4) 0.1970(3) 0.0376(16) Uani 1 1 d . U .
O70 O 0.4321(6) 0.2103(4) 0.2022(3) 0.0384(19) Uani 1 1 d . U .
O71 O 0.4373(6) 0.0923(4) 0.1097(3) 0.0354(17) Uani 1 1 d . U .
O72 O 0.5787(6) 0.1158(3) 0.3185(3) 0.0328(15) Uani 1 1 d . U .
O73 O 0.5777(6) 0.0322(4) 0.2239(3) 0.0338(15) Uani 1 1 d . U .
O74 O 0.4152(6) 0.1632(4) 0.2962(3) 0.040(2) Uani 1 1 d . U .
O75 O 0.4218(6) 0.0309(4) 0.2788(3) 0.0472(19) Uani 1 1 d . U .
O76 O 0.7483(6) -0.0074(3) 0.2492(3) 0.045(2) Uani 1 1 d . U .
O77 O 0.5963(7) -0.0086(4) 0.3088(3) 0.0506(18) Uani 1 1 d . U .
O78 O 0.7351(5) 0.1195(3) 0.2604(3) 0.0302(16) Uani 1 1 d . U .
O79 O 0.7482(6) 0.1078(3) 0.3477(3) 0.0405(17) Uani 1 1 d . U .
O80 O 0.6526(8) -0.0843(4) 0.1740(3) 0.0572(18) Uani 1 1 d . U .
O81 O 0.4977(7) -0.0823(4) 0.2359(3) 0.0533(19) Uani 1 1 d . U .
O82 O 0.4047(7) -0.0361(4) 0.1660(3) 0.0482(17) Uani 1 1 d . U .
O83 O 0.5608(7) -0.0451(4) 0.1124(3) 0.0431(17) Uani 1 1 d . U .
O84 O 0.4799(11) -0.1534(5) 0.1339(5) 0.093(3) Uani 1 1 d . U .
O85 O 0.6796(5) 0.4124(4) 0.4241(3) 0.0314(18) Uani 1 1 d . U .
O86 O 0.3588(7) 0.3215(5) 0.3252(3) 0.052(3) Uani 1 1 d . U .
O87 O 0.3412(10) 0.4438(7) 0.0883(4) 0.107(2) Uani 1 1 d . U .
O88 O 0.7432(13) 0.4236(5) -0.0319(4) 0.100(4) Uani 1 1 d . U .
O89 O 0.5804(8) 0.2374(4) 0.0283(3) 0.058(3) Uani 1 1 d . U .
O90 O 0.9229(6) 0.3162(4) 0.2111(3) 0.039(2) Uani 1 1 d . U .
O91 O 0.5950(7) 0.1753(4) 0.4073(3) 0.051(2) Uani 1 1 d . U .
O92 O 0.8804(6) 0.1850(4) 0.3007(3) 0.039(2) Uani 1 1 d . U .
O93 O 0.5857(6) 0.0108(4) 0.0540(3) 0.040(2) Uani 1 1 d . U .
O94 O 0.2879(6) 0.0229(5) 0.1524(4) 0.052(3) Uani 1 1 d . U .
O95 O 0.7981(7) -0.1107(4) 0.1974(3) 0.057(2) Uani 1 1 d . U .
O96 O 0.5107(8) -0.1111(4) 0.3078(3) 0.058(3) Uani 1 1 d . U .
O97 O 0.5101(5) 0.3226(4) 0.4007(3) 0.0338(18) Uani 1 1 d . U .
O98 O 0.3442(7) 0.4655(6) 0.1980(4) 0.107(2) Uani 1 1 d D U .
O99 O 0.5563(12) 0.3436(8) -0.0128(5) 0.118(3) Uani 1 1 d . U .
O100 O 0.7581(6) 0.2295(3) 0.1096(3) 0.035(2) Uani 1 1 d . U .
O101 O 0.6118(8) -0.1812(4) 0.2156(4) 0.063(3) Uani 1 1 d . U .
C1 C 0.5142(7) 0.3710(4) 0.3799(4) 0.033(2) Uani 1 1 d D U .
C2 C 0.4738(7) 0.4264(5) 0.4129(4) 0.044(3) Uani 1 1 d D U .
H2A H 0.453383 0.448759 0.393261 0.053 Uiso 1 1 calc R U .
H2B H 0.521779 0.456179 0.436246 0.053 Uiso 1 1 calc R U .
C3 C 0.3970(6) 0.4131(4) 0.4414(3) 0.036(3) Uani 1 1 d D U .
H3A H 0.347117 0.384386 0.418923 0.044 Uiso 1 1 calc R U .
H3B H 0.415975 0.391665 0.462130 0.044 Uiso 1 1 calc R U .
C4 C 0.3669(7) 0.4733(4) 0.4717(3) 0.034(3) Uani 1 1 d D U .
H4A H 0.419598 0.504232 0.489425 0.041 Uiso 1 1 calc R U .
H4B H 0.339638 0.490677 0.450283 0.041 Uiso 1 1 calc R U .
N5 N 0.3022(7) 0.4674(5) 0.5069(3) 0.045(3) Uani 1 1 d D U .
H5A H 0.247088 0.451468 0.491593 0.068 Uiso 1 1 calc R U .
H5B H 0.301212 0.506335 0.530273 0.068 Uiso 1 1 calc R U .
H5C H 0.318435 0.440865 0.520466 0.068 Uiso 1 1 calc R U .
C6 C 0.4259(8) 0.4896(5) 0.1768(5) 0.087(2) Uani 1 1 d D U .
C7 C 0.4080(10) 0.5552(5) 0.1879(5) 0.118(3) Uani 1 1 d D U .
H7A H 0.381302 0.556639 0.158237 0.141 Uiso 1 1 calc R U .
H7B H 0.465886 0.583851 0.195859 0.141 Uiso 1 1 calc R U .
C8 C 0.3480(9) 0.5819(16) 0.2285(5) 0.237(7) Uani 1 1 d D U .
H8A H 0.341345 0.618443 0.219600 0.284 Uiso 1 1 calc R U .
H8B H 0.398191 0.599192 0.253374 0.284 Uiso 1 1 calc R U .
C9 C 0.2782(10) 0.5965(13) 0.2654(5) 0.237(7) Uani 1 1 d D U .
H9A H 0.282790 0.560873 0.275808 0.284 Uiso 1 1 calc R U .
H9B H 0.225829 0.580226 0.241961 0.284 Uiso 1 1 calc R U .
N10 N 0.2292(8) 0.6348(5) 0.3088(4) 0.071(3) Uani 1 1 d D U .
H10A H 0.236636 0.621496 0.333401 0.106 Uiso 1 1 calc R U .
H10B H 0.170178 0.628648 0.300009 0.106 Uiso 1 1 calc R U .
H10C H 0.251738 0.676738 0.318519 0.106 Uiso 1 1 calc R U .
C11 C 0.6524(15) 0.3327(7) -0.0026(4) 0.078(2) Uani 1 1 d D U .
C12 C 0.6667(9) 0.2855(8) -0.0509(5) 0.113(4) Uani 1 1 d D U .
H12A H 0.655525 0.302555 -0.075890 0.135 Uiso 1 1 calc R U .
H12B H 0.623995 0.245975 -0.057847 0.135 Uiso 1 1 calc R U .
C13 C 0.7599(9) 0.2711(9) -0.0528(6) 0.190(6) Uani 1 1 d D U .
H13A H 0.802510 0.310884 -0.044683 0.228 Uiso 1 1 calc R U .
H13B H 0.770306 0.252776 -0.028437 0.228 Uiso 1 1 calc R U .
C14 C 0.7757(18) 0.2252(9) -0.1017(6) 0.394(9) Uani 1 1 d D U .
H14A H 0.789766 0.252365 -0.120548 0.473 Uiso 1 1 calc R U .
H14B H 0.832552 0.211679 -0.096686 0.473 Uiso 1 1 calc R U .
N15 N 0.7214(19) 0.1660(11) -0.1370(11) 0.394(9) Uani 1 1 d D U .
H15A H 0.676027 0.152258 -0.121980 0.591 Uiso 1 1 calc R U .
H15B H 0.756372 0.135477 -0.148724 0.591 Uiso 1 1 calc R U .
H15C H 0.698669 0.174385 -0.161747 0.591 Uiso 1 1 calc R U .
C16 C 0.7658(8) 0.2537(5) 0.1613(4) 0.0330(19) Uani 1 1 d . U .
C17 C 0.7845(10) 0.2008(5) 0.1763(4) 0.038(2) Uani 1 1 d . U .
H17A H 0.727170 0.174741 0.177003 0.045 Uiso 1 1 calc R U .
H17B H 0.812655 0.219660 0.209519 0.045 Uiso 1 1 calc R U .
C18 C 0.8437(9) 0.1580(6) 0.1442(5) 0.045(3) Uani 1 1 d . U .
H18A H 0.899110 0.184378 0.141319 0.055 Uiso 1 1 calc R U .
H18B H 0.813308 0.136318 0.111547 0.055 Uiso 1 1 calc R U .
C19 C 0.8689(10) 0.1063(6) 0.1624(5) 0.045(3) Uani 1 1 d . U .
H19A H 0.906264 0.079072 0.139215 0.054 Uiso 1 1 calc R U .
H19B H 0.903096 0.126950 0.194019 0.054 Uiso 1 1 calc R U .
N20 N 0.7842(8) 0.0666(5) 0.1669(4) 0.042(3) Uani 1 1 d . U .
H20A H 0.792815 0.051853 0.190588 0.064 Uiso 1 1 calc R U .
H20B H 0.768535 0.033286 0.138450 0.064 Uiso 1 1 calc R U .
H20C H 0.740072 0.090802 0.174433 0.064 Uiso 1 1 calc R U .
C21 C 0.7401(9) 0.1753(5) 0.3557(4) 0.0347(18) Uani 1 1 d . U .
C22 C 0.7970(8) 0.2220(5) 0.4003(4) 0.035(3) Uani 1 1 d . U .
H22A H 0.772558 0.216940 0.429365 0.042 Uiso 1 1 calc R U .
H22B H 0.858232 0.211813 0.398362 0.042 Uiso 1 1 calc R U .
C23 C 0.8006(9) 0.2886(6) 0.4053(4) 0.042(3) Uani 1 1 d . U .
H23A H 0.739050 0.297821 0.405231 0.050 Uiso 1 1 calc R U .
H23B H 0.828008 0.293978 0.376982 0.050 Uiso 1 1 calc R U .
C24 C 0.8528(9) 0.3364(5) 0.4509(4) 0.035(3) Uani 1 1 d . U .
H24A H 0.824687 0.332997 0.479720 0.042 Uiso 1 1 calc R U .
H24B H 0.914468 0.327786 0.451720 0.042 Uiso 1 1 calc R U .
N25 N 0.8534(8) 0.4022(5) 0.4513(4) 0.045(3) Uani 1 1 d . U .
H25A H 0.799421 0.404778 0.439463 0.067 Uiso 1 1 calc R U .
H25B H 0.896359 0.410335 0.432514 0.067 Uiso 1 1 calc R U .
H25C H 0.864668 0.431189 0.481985 0.067 Uiso 1 1 calc R U .
C26 C 0.4348(8) 0.0253(5) 0.1024(3) 0.0367(19) Uani 1 1 d D U .
C27 C 0.3798(8) -0.0156(4) 0.0567(3) 0.035(2) Uani 1 1 d D U .
H27A H 0.411076 -0.009907 0.029443 0.042 Uiso 1 1 calc R U .
H27B H 0.322754 0.000528 0.057645 0.042 Uiso 1 1 calc R U .
C28 C 0.3588(10) -0.0863(4) 0.0458(4) 0.054(4) Uani 1 1 d D U .
H28A H 0.415080 -0.103333 0.045267 0.065 Uiso 1 1 calc R U .
H28B H 0.324274 -0.093258 0.071671 0.065 Uiso 1 1 calc R U .
C29 C 0.3062(9) -0.1218(6) -0.0022(3) 0.060(4) Uani 1 1 d D U .
H29A H 0.280881 -0.165090 -0.004622 0.072 Uiso 1 1 calc R U .
H29B H 0.256427 -0.099547 -0.004548 0.072 Uiso 1 1 calc R U .
N30 N 0.3653(7) -0.1258(4) -0.0424(3) 0.045(3) Uani 1 1 d D U .
H30A H 0.369927 -0.089161 -0.047869 0.067 Uiso 1 1 calc R U .
H30B H 0.341823 -0.159068 -0.069508 0.067 Uiso 1 1 calc R U .
H30C H 0.420212 -0.131431 -0.034185 0.067 Uiso 1 1 calc R U .
C31 C 0.6523(11) -0.1173(5) 0.2512(5) 0.048(2) Uani 1 1 d . U .
C32 C 0.7144(11) -0.1306(6) 0.2849(5) 0.060(3) Uani 1 1 d . U .
H32A H 0.755653 -0.157751 0.265070 0.072 Uiso 1 1 calc R U .
H32B H 0.678252 -0.155436 0.300942 0.072 Uiso 1 1 calc R U .
C33 C 0.7705(13) -0.0723(7) 0.3244(5) 0.074(3) Uani 1 1 d . U .
H33A H 0.806239 -0.046438 0.308955 0.089 Uiso 1 1 calc R U .
H33B H 0.730138 -0.045730 0.345603 0.089 Uiso 1 1 calc R U .
C34 C 0.8332(10) -0.0914(8) 0.3552(5) 0.057(3) Uani 1 1 d . U .
H34A H 0.795893 -0.105248 0.377378 0.068 Uiso 1 1 calc R U .
H34B H 0.873248 -0.052195 0.375376 0.068 Uiso 1 1 calc R U .
N35 N 0.8933(8) -0.1432(6) 0.3321(4) 0.057(3) Uani 1 1 d . U .
H35A H 0.858559 -0.181929 0.318649 0.085 Uiso 1 1 calc R U .
H35B H 0.931900 -0.143484 0.355347 0.085 Uiso 1 1 calc R U .
H35C H 0.924344 -0.134373 0.309013 0.085 Uiso 1 1 calc R U .
Na1 Na 1.0395(6) 0.3670(4) 0.1227(3) 0.092(2) Uani 1 1 d . U .
Na2 Na 0.5453(7) 0.2391(4) 0.4801(3) 0.101(2) Uani 1 1 d . U .
Na3 Na 0.6532(7) -0.1197(4) 0.0907(3) 0.117(2) Uani 1 1 d . U .
Na4 Na 0.4838(9) 0.0688(6) 0.3685(5) 0.067(2) Uani 0.5 1 d . U P
Na5 Na 0.1197(7) 0.2779(6) 0.3042(4) 0.065(3) Uani 0.5 1 d . U P
Na6 Na 0.1959(6) 0.3429(4) 0.2159(3) 0.096(2) Uani 1 1 d . U .
O1W O 0.9743(10) 0.3967(6) 0.3782(5) 0.091(5) Uani 1 1 d . . .
O2W O 0.9046(9) 0.2036(6) 0.0496(7) 0.108(4) Uani 1 1 d . . .
O3W O 0.5683(10) 0.6800(6) 0.2302(5) 0.097(5) Uani 1 1 d . . .
O4W O 0.7660(12) 0.0013(10) 0.0526(6) 0.131(7) Uani 1 1 d . . .
O5W O 0.9797(7) 0.7482(6) 0.5337(5) 0.083(3) Uani 1 1 d . . .
O6W O 0.5616(6) 0.8963(4) 0.9779(3) 0.047(3) Uani 1 1 d . . .
O7W O 0.2324(8) 0.2627(7) 0.2476(5) 0.089(3) Uani 1 1 d . U .
O8W O 0.0164(9) 0.2739(8) 0.3614(6) 0.111(4) Uani 1 1 d . U .
O9W O 0.6082(9) 0.3488(6) 0.4945(4) 0.072(3) Uani 1 1 d . U .
O10W O 0.5239(8) 0.5873(7) 0.4495(5) 0.085(5) Uani 1 1 d . . .
O11W O 0.9145(8) 0.0569(6) 0.2679(5) 0.082(5) Uani 1 1 d . . .
O12W O 0.2545(9) 0.5883(6) 0.4327(7) 0.108(4) Uani 1 1 d . . .
O13W O 0.4181(9) 0.2554(6) 0.4459(5) 0.089(3) Uani 1 1 d . U .
O14W O 0.6606(14) 0.2031(10) 0.5095(7) 0.064(3) Uani 0.5 1 d . U P
O15W O 0.4644(15) 0.2629(12) 0.5552(10) 0.083(3) Uani 0.5 1 d . U P
O16W O 0.569(2) -0.1865(11) 0.0303(8) 0.136(5) Uani 0.5 1 d . U P
O17W O 0.722(2) -0.1991(13) 0.1029(8) 0.116(4) Uani 0.5 1 d . U P
O18W O 1.1289(16) 0.4239(11) 0.1982(11) 0.105(5) Uani 0.5 1 d . U P
O19W O -0.0012(9) 0.2308(7) 0.2469(5) 0.099(3) Uani 1 1 d . U .
O20W O 0.0863(13) 0.3583(12) 0.2722(9) 0.078(3) Uani 0.5 1 d . U P

loop_
_atom_site_aniso_label
_atom_site_aniso_U_11
_atom_site_aniso_U_22
_atom_site_aniso_U_33
_atom_site_aniso_U_23
_atom_site_aniso_U_13
_atom_site_aniso_U_12
W1 0.0718(4) 0.0230(2) 0.0442(3) 0.00910(17) -0.0124(3) 0.0014(2)
W2 0.0744(4) 0.0327(2) 0.0502(3) 0.01800(19) -0.0066(3) -0.0052(3)
W3 0.0499(3) 0.0315(2) 0.0410(2) 0.01109(18) -0.0097(2) -0.0052(2)
W4 0.0411(2) 0.02560(18) 0.02710(19) 0.00700(14) -0.00955(18) 0.00230(18)
W5 0.0493(3) 0.02303(19) 0.0305(2) 0.00048(16) -0.0063(2) 0.00710(19)
W6 0.0774(4) 0.02496(19) 0.0465(3) 0.00894(17) -0.0153(3) 0.0163(2)
W7 0.0926(4) 0.0317(2) 0.0425(2) 0.01873(17) -0.0153(3) 0.0039(3)
W8 0.0701(4) 0.0369(2) 0.0361(2) 0.01272(18) 0.0011(3) -0.0015(2)
W9 0.0403(3) 0.0322(2) 0.0384(2) 0.00903(17) -0.0030(2) 0.00337(19)
Ni1 0.0700(10) 0.0287(6) 0.0288(6) 0.0085(5) -0.0082(7) 0.0171(6)
Ni2 0.0528(9) 0.0257(6) 0.0225(6) 0.0069(5) 0.0001(6) 0.0106(6)
Ni3 0.0432(8) 0.0227(5) 0.0220(6) 0.0060(4) -0.0008(6) 0.0108(5)
Ni4 0.0406(8) 0.0237(6) 0.0276(6) -0.0020(5) -0.0119(6) 0.0098(5)
Ni5 0.0401(7) 0.0177(5) 0.0186(5) 0.0000(4) -0.0075(5) 0.0056(5)
Ni6 0.0577(9) 0.0222(6) 0.0232(6) 0.0034(5) -0.0098(6) 0.0092(6)
Ni7 0.1269(16) 0.0336(7) 0.0306(7) 0.0100(6) -0.0221(9) 0.0137(9)
Ni8 0.0949(14) 0.0409(8) 0.0286(7) 0.0090(6) -0.0024(9) -0.0027(9)
Ni9 0.0737(10) 0.0270(6) 0.0279(7) 0.0011(5) -0.0208(7) 0.0131(7)
Ni10 0.0339(7) 0.0193(5) 0.0175(5) 0.0000(4) -0.0056(5) 0.0048(5)
Ni11 0.0441(8) 0.0207(6) 0.0179(6) -0.0025(5) -0.0081(6) 0.0049(5)
Ni12 0.0418(8) 0.0213(6) 0.0218(6) 0.0001(5) -0.0067(6) 0.0011(6)
Ni13 0.0477(8) 0.0192(5) 0.0283(6) 0.0066(4) -0.0055(6) 0.0046(5)
Ni14 0.0654(10) 0.0211(6) 0.0319(7) 0.0015(5) -0.0079(7) 0.0060(6)
Si1 0.0055(9) 0.0143(9) 0.0164(9) 0.0077(7) -0.0047(8) 0.0033(7)
P1 0.0413(15) 0.0177(11) 0.0193(11) -0.0048(9) -0.0114(11) 0.0027(11)
P2 0.0360(14) 0.0229(12) 0.0298(13) -0.0060(10) -0.0098(12) 0.0096(11)
P3 0.0828(19) 0.0250(12) 0.0314(13) 0.0000(10) -0.0263(13) 0.0211(12)
P4 0.119(2) 0.0437(16) 0.0528(16) 0.0106(12) -0.0535(15) 0.0195(16)
P5 0.168(4) 0.0512(18) 0.0306(15) 0.0207(12) -0.009(2) 0.006(2)
P6 0.102(3) 0.0317(14) 0.0278(13) 0.0067(10) -0.0228(15) 0.0019(16)
P7 0.0363(14) 0.0257(12) 0.0224(11) 0.0011(9) -0.0036(11) 0.0032(11)
P8 0.0439(15) 0.0222(11) 0.0147(10) 0.0020(8) -0.0081(11) 0.0020(11)
P9 0.0426(15) 0.0216(11) 0.0228(11) 0.0022(9) -0.0083(11) 0.0045(11)
P10 0.0339(14) 0.0232(11) 0.0282(11) 0.0083(9) -0.0054(11) 0.0060(10)
P11 0.0519(17) 0.0238(12) 0.0198(12) -0.0016(9) -0.0088(12) 0.0044(12)
P12 0.0419(16) 0.0335(13) 0.0274(13) 0.0023(10) -0.0110(12) -0.0013(12)
P13 0.068(2) 0.0291(12) 0.0418(14) 0.0120(10) -0.0022(14) 0.0183(12)
P14 0.067(2) 0.0300(13) 0.0400(14) 0.0149(10) -0.0054(14) 0.0033(13)
O1 0.096(7) 0.021(3) 0.064(5) 0.000(3) -0.017(4) -0.001(3)
O2 0.052(3) 0.026(3) 0.043(3) 0.006(2) -0.014(3) 0.004(3)
O3 0.066(3) 0.023(3) 0.049(3) 0.011(2) -0.008(3) 0.010(3)
O4 0.058(3) 0.037(3) 0.034(3) 0.003(2) -0.015(3) -0.001(3)
O5 0.069(4) 0.034(3) 0.059(3) 0.018(2) -0.013(3) -0.003(3)
O6 0.049(3) 0.021(2) 0.044(3) 0.0080(18) -0.014(2) -0.006(2)
O7 0.088(5) 0.043(4) 0.072(4) 0.024(3) 0.003(4) -0.010(4)
O8 0.086(3) 0.036(3) 0.049(3) 0.015(2) -0.007(3) 0.005(3)
O9 0.065(5) 0.047(3) 0.046(3) 0.022(3) -0.004(3) -0.005(3)
O10 0.053(4) 0.036(3) 0.048(3) 0.010(2) -0.004(3) -0.008(3)
O11 0.048(4) 0.038(4) 0.056(4) 0.013(3) -0.015(3) -0.006(3)
O12 0.056(4) 0.038(3) 0.047(3) 0.011(3) 0.000(3) 0.009(3)
O13 0.049(3) 0.041(3) 0.028(3) 0.008(2) -0.012(3) -0.007(3)
O14 0.044(4) 0.034(3) 0.031(3) 0.005(2) -0.020(3) -0.002(3)
O15 0.040(3) 0.027(3) 0.024(3) 0.005(2) -0.006(2) 0.010(2)
O16 0.057(4) 0.033(3) 0.038(2) 0.011(2) 0.002(2) 0.013(3)
O17 0.044(3) 0.033(3) 0.020(3) 0.004(2) -0.010(2) -0.004(2)
O18 0.055(3) 0.021(2) 0.023(2) 0.0090(16) -0.008(2) -0.001(2)
O19 0.074(5) 0.022(3) 0.042(3) -0.001(3) 0.003(3) -0.001(3)
O20 0.043(3) 0.024(3) 0.035(3) -0.002(2) -0.014(3) 0.011(2)
O21 0.053(4) 0.024(3) 0.038(2) -0.0006(18) -0.010(3) 0.011(2)
O22 0.082(4) 0.033(3) 0.063(5) 0.006(3) -0.021(4) 0.023(3)
O23 0.066(4) 0.031(3) 0.047(3) 0.013(2) -0.015(3) 0.015(3)
O24 0.085(4) 0.030(3) 0.052(3) 0.023(2) -0.017(3) 0.005(3)
O25 0.059(3) 0.029(2) 0.036(2) 0.0150(17) -0.014(2) 0.015(2)
O26 0.104(8) 0.044(3) 0.053(3) 0.027(2) -0.007(4) 0.004(4)
O27 0.090(4) 0.038(3) 0.036(3) 0.017(2) -0.012(3) 0.010(3)
O28 0.085(3) 0.041(3) 0.036(3) 0.018(2) -0.005(3) 0.001(2)
O29 0.075(5) 0.055(5) 0.048(3) 0.019(3) 0.008(3) -0.007(4)
O30 0.072(4) 0.036(3) 0.031(3) 0.017(2) -0.003(3) -0.002(3)
O31 0.048(4) 0.048(3) 0.048(3) 0.016(2) 0.009(3) 0.002(3)
O32 0.061(3) 0.017(2) 0.032(2) 0.0047(18) 0.005(2) 0.016(2)
O33 0.039(3) 0.049(3) 0.054(4) 0.016(3) 0.000(3) 0.010(3)
O34 0.051(3) 0.031(3) 0.029(3) 0.008(2) 0.005(3) 0.011(2)
O35 0.053(3) 0.023(2) 0.039(2) 0.0085(17) -0.016(2) 0.009(2)
O36 0.068(3) 0.026(2) 0.032(3) 0.010(2) -0.007(2) 0.006(2)
O37 0.087(4) 0.033(3) 0.041(4) 0.008(3) -0.016(3) 0.019(3)
O38 0.040(3) 0.027(2) 0.024(2) 0.0013(19) -0.012(2) 0.008(2)
O39 0.050(3) 0.021(2) 0.028(2) 0.0078(18) 0.000(2) 0.006(2)
O40 0.044(3) 0.021(2) 0.026(2) 0.0012(18) -0.010(2) 0.008(2)
O41 0.043(3) 0.020(2) 0.023(2) -0.0001(18) -0.011(2) 0.010(2)
O42 0.051(4) 0.045(3) 0.043(3) 0.009(2) -0.016(2) 0.020(3)
O43 0.040(4) 0.032(3) 0.027(3) -0.005(2) -0.013(3) 0.008(3)
O44 0.063(4) 0.041(3) 0.039(4) 0.004(3) 0.000(3) 0.030(3)
O45 0.036(3) 0.022(2) 0.019(2) 0.0021(18) -0.009(2) 0.007(2)
O46 0.033(3) 0.027(3) 0.025(3) 0.009(2) -0.005(3) 0.001(2)
O47 0.040(3) 0.019(2) 0.018(2) 0.0007(17) -0.008(2) 0.005(2)
O48 0.090(3) 0.038(3) 0.029(2) 0.012(2) -0.009(2) 0.000(2)
O49 0.075(3) 0.027(2) 0.030(2) 0.0059(19) -0.021(2) 0.012(2)
O50 0.062(3) 0.024(2) 0.023(3) 0.0026(18) -0.012(3) 0.007(2)
O51 0.168(5) 0.044(3) 0.045(3) 0.029(2) -0.013(3) 0.008(4)
O52 0.129(3) 0.053(4) 0.060(4) 0.027(3) -0.042(3) 0.011(3)
O53 0.099(4) 0.031(2) 0.021(2) 0.006(2) -0.023(3) 0.001(3)
O54 0.137(8) 0.033(3) 0.045(4) 0.018(3) -0.028(5) 0.000(4)
O55 0.081(4) 0.041(3) 0.029(2) 0.007(2) 0.005(3) 0.007(3)
O56 0.146(4) 0.066(4) 0.037(3) 0.027(2) -0.007(3) -0.007(3)
O57 0.098(3) 0.034(3) 0.054(4) 0.018(3) -0.012(3) 0.004(3)
O58 0.101(4) 0.058(4) 0.043(4) 0.018(3) 0.002(4) -0.015(3)
O59 0.114(5) 0.076(5) 0.044(4) 0.008(4) 0.022(3) 0.010(4)
O60 0.082(4) 0.047(3) 0.048(4) 0.012(2) -0.037(3) 0.005(3)
O61 0.067(4) 0.034(4) 0.038(3) 0.002(2) -0.006(3) 0.016(3)
O62 0.055(5) 0.033(3) 0.030(4) -0.004(3) -0.016(3) -0.002(3)
O63 0.042(3) 0.024(2) 0.020(3) 0.001(2) -0.008(3) 0.008(2)
O64 0.041(3) 0.022(2) 0.021(2) 0.0025(17) -0.003(2) -0.003(2)
O65 0.046(4) 0.024(2) 0.019(2) -0.0015(17) 0.004(3) 0.012(2)
O66 0.038(3) 0.024(3) 0.023(3) -0.004(2) -0.007(3) 0.004(2)
O67 0.043(3) 0.028(2) 0.021(3) 0.006(2) -0.011(3) 0.001(3)
O68 0.045(3) 0.026(3) 0.023(3) -0.002(2) -0.009(3) 0.002(3)
O69 0.042(3) 0.030(3) 0.028(2) 0.002(2) -0.011(2) -0.006(3)
O70 0.046(4) 0.028(3) 0.030(4) -0.002(3) -0.008(3) 0.008(3)
O71 0.048(4) 0.027(3) 0.023(3) 0.002(2) -0.008(3) 0.000(3)
O72 0.048(3) 0.018(2) 0.025(2) 0.0010(19) -0.007(2) 0.004(2)
O73 0.041(3) 0.029(2) 0.026(2) 0.006(2) -0.003(2) 0.003(2)
O74 0.047(4) 0.037(3) 0.031(3) 0.008(3) 0.003(3) 0.005(3)
O75 0.050(4) 0.031(3) 0.057(3) 0.016(2) 0.012(3) -0.001(3)
O76 0.053(4) 0.017(2) 0.064(4) 0.011(2) -0.004(3) 0.016(2)
O77 0.081(4) 0.025(2) 0.047(3) 0.0177(19) -0.003(3) 0.001(2)
O78 0.034(3) 0.023(2) 0.035(3) 0.011(2) -0.006(3) 0.009(2)
O79 0.059(4) 0.026(3) 0.039(3) 0.015(2) -0.012(3) 0.006(3)
O80 0.099(3) 0.044(3) 0.031(3) 0.007(2) -0.004(3) 0.038(3)
O81 0.078(4) 0.036(3) 0.048(2) 0.021(2) -0.011(3) 0.005(3)
O82 0.060(3) 0.036(3) 0.041(3) 0.014(2) -0.015(3) -0.010(2)
O83 0.071(4) 0.028(2) 0.024(2) 0.0048(18) -0.018(3) 0.000(2)
O84 0.161(6) 0.019(3) 0.075(5) 0.000(3) -0.019(5) -0.014(4)
O85 0.031(3) 0.033(3) 0.023(3) 0.000(2) -0.006(3) 0.011(3)
O86 0.046(4) 0.060(5) 0.031(4) -0.002(4) -0.001(3) 0.003(4)
O87 0.117(3) 0.130(4) 0.068(3) 0.021(3) -0.050(3) 0.048(3)
O88 0.213(13) 0.050(4) 0.042(3) 0.028(3) -0.012(4) 0.005(6)
O89 0.109(6) 0.026(3) 0.026(4) -0.003(3) -0.027(4) 0.004(4)
O90 0.037(4) 0.036(4) 0.032(3) 0.002(3) -0.010(3) 0.003(3)
O91 0.071(5) 0.041(3) 0.039(2) 0.017(2) -0.003(3) -0.002(3)
O92 0.044(3) 0.038(4) 0.032(4) 0.008(3) -0.005(3) 0.012(3)
O93 0.066(5) 0.027(3) 0.021(3) 0.002(2) -0.007(3) 0.012(4)
O94 0.035(3) 0.048(5) 0.053(5) 0.002(4) -0.015(3) -0.010(3)
O95 0.084(4) 0.046(4) 0.045(5) 0.013(3) 0.012(4) 0.033(3)
O96 0.094(6) 0.032(3) 0.045(3) 0.018(2) -0.004(4) -0.008(4)
O97 0.027(4) 0.038(3) 0.030(3) 0.008(2) -0.006(3) 0.001(3)
O98 0.117(3) 0.130(4) 0.068(3) 0.021(3) -0.050(3) 0.048(3)
O99 0.154(5) 0.136(8) 0.082(6) 0.064(4) -0.035(5) 0.019(4)
O100 0.059(5) 0.020(3) 0.017(3) -0.002(2) -0.002(3) 0.005(3)
O101 0.101(7) 0.026(4) 0.048(5) 0.001(3) -0.015(4) 0.003(4)
C1 0.039(3) 0.022(4) 0.027(3) -0.006(3) -0.003(3) 0.008(3)
C2 0.060(5) 0.030(4) 0.031(5) -0.005(4) 0.013(4) 0.013(4)
C3 0.042(5) 0.048(5) 0.020(4) 0.009(3) -0.005(3) 0.023(4)
C4 0.034(5) 0.044(5) 0.027(4) 0.012(4) 0.007(3) 0.014(4)
N5 0.060(6) 0.031(5) 0.033(4) -0.001(4) 0.010(4) 0.006(5)
C6 0.115(5) 0.072(4) 0.060(4) -0.002(4) -0.051(3) 0.042(4)
C7 0.186(8) 0.086(4) 0.076(7) 0.000(4) -0.034(4) 0.091(4)
C8 0.140(8) 0.178(12) 0.314(8) -0.014(9) 0.076(4) 0.075(7)
C9 0.140(8) 0.178(12) 0.314(8) -0.014(9) 0.076(4) 0.075(7)
N10 0.110(8) 0.040(6) 0.043(5) 0.012(4) -0.051(4) -0.036(6)
C11 0.145(5) 0.055(4) 0.034(3) 0.020(2) -0.016(4) 0.006(4)
C12 0.210(6) 0.065(7) 0.045(5) 0.012(5) 0.014(7) -0.013(5)
C13 0.304(7) 0.192(12) 0.168(9) 0.134(6) 0.109(8) 0.148(7)
C14 0.391(13) 0.449(19) 0.257(10) -0.029(8) 0.054(9) 0.250(10)
N15 0.391(13) 0.449(19) 0.257(10) -0.029(8) 0.054(9) 0.250(10)
C16 0.045(3) 0.030(3) 0.014(3) -0.003(3) -0.009(3) 0.002(3)
C17 0.070(6) 0.020(3) 0.012(4) -0.004(3) -0.005(4) 0.002(3)
C18 0.032(6) 0.042(4) 0.059(6) 0.016(3) 0.017(5) 0.005(3)
C19 0.054(6) 0.037(4) 0.033(6) -0.002(4) 0.002(5) 0.009(4)
N20 0.063(6) 0.031(4) 0.029(4) 0.006(3) -0.001(4) 0.010(4)
C21 0.048(3) 0.022(3) 0.033(3) 0.009(2) -0.008(3) 0.005(3)
C22 0.034(5) 0.032(3) 0.027(4) -0.006(4) 0.000(4) 0.015(4)
C23 0.046(7) 0.037(4) 0.034(5) 0.003(4) -0.013(5) 0.010(5)
C24 0.044(7) 0.032(4) 0.018(4) 0.001(3) 0.000(4) -0.004(5)
N25 0.056(6) 0.036(4) 0.031(5) 0.000(4) -0.006(5) 0.010(5)
C26 0.051(3) 0.025(3) 0.026(3) 0.003(3) -0.018(3) 0.004(3)
C27 0.041(5) 0.036(4) 0.025(4) 0.010(3) -0.013(4) -0.002(4)
C28 0.079(10) 0.036(4) 0.030(4) -0.004(5) -0.015(5) 0.003(6)
C29 0.122(10) 0.029(5) 0.025(4) 0.017(3) -0.025(4) -0.024(6)
N30 0.070(7) 0.022(4) 0.029(4) -0.003(4) -0.024(4) 0.004(4)
C31 0.073(4) 0.022(4) 0.043(4) 0.008(3) -0.011(3) 0.004(3)
C32 0.060(6) 0.049(5) 0.077(4) 0.040(3) -0.026(4) -0.014(4)
C33 0.112(8) 0.053(5) 0.065(5) 0.040(4) -0.038(4) -0.008(4)
C34 0.047(4) 0.072(5) 0.038(4) 0.013(3) -0.017(3) -0.008(3)
N35 0.047(4) 0.072(5) 0.038(4) 0.013(3) -0.017(3) -0.008(3)
Na1 0.086(3) 0.112(5) 0.077(4) 0.033(3) 0.016(3) 0.017(3)
Na2 0.146(5) 0.093(4) 0.052(3) 0.012(3) 0.015(3) 0.024(4)
Na3 0.164(4) 0.138(4) 0.046(3) 0.007(3) 0.015(3) 0.096(3)
Na4 0.071(5) 0.057(3) 0.077(3) 0.035(2) 0.012(3) -0.004(3)
Na5 0.032(4) 0.072(5) 0.051(4) -0.017(3) -0.019(3) -0.008(5)
Na6 0.080(5) 0.101(4) 0.082(4) 0.009(3) -0.005(3) 0.004(4)
O1W 0.107(10) 0.076(7) 0.080(7) 0.026(6) 0.028(7) -0.011(7)
O2W 0.066(5) 0.069(5) 0.169(10) 0.017(6) -0.026(6) 0.019(4)
O3W 0.102(9) 0.075(7) 0.104(9) 0.017(6) -0.032(7) 0.032(6)
O4W 0.105(11) 0.142(15) 0.109(11) 0.012(11) -0.046(9) 0.005(11)
O5W 0.040(4) 0.091(6) 0.127(4) 0.053(4) 0.030(3) 0.008(4)
O6W 0.063(5) 0.048(4) 0.027(4) 0.005(3) -0.003(4) 0.026(4)
O7W 0.045(4) 0.096(5) 0.094(6) -0.005(4) -0.006(4) 0.023(4)
O8W 0.048(6) 0.134(9) 0.105(4) 0.010(4) -0.003(4) -0.030(6)
O9W 0.097(6) 0.083(3) 0.033(4) 0.014(3) 0.022(4) 0.025(4)
O10W 0.064(7) 0.102(9) 0.060(7) -0.005(7) 0.003(6) 0.014(7)
O11W 0.044(6) 0.065(7) 0.127(10) 0.026(6) 0.010(7) 0.004(5)
O12W 0.066(5) 0.069(5) 0.169(10) 0.017(6) -0.026(6) 0.019(4)
O13W 0.083(4) 0.074(5) 0.113(5) 0.036(4) 0.044(4) 0.014(3)
O14W 0.058(5) 0.075(5) 0.052(5) 0.028(4) 0.020(4) -0.025(4)
O15W 0.040(4) 0.091(6) 0.127(4) 0.053(4) 0.030(3) 0.008(4)
O16W 0.288(12) 0.081(8) 0.044(5) -0.003(5) -0.041(5) 0.121(7)
O17W 0.183(8) 0.114(5) 0.030(8) -0.027(5) -0.012(5) 0.104(4)
O18W 0.083(6) 0.070(11) 0.116(7) -0.033(8) -0.015(4) 0.060(6)
O19W 0.060(5) 0.112(6) 0.115(5) 0.040(6) -0.035(5) -0.010(5)
O20W 0.034(7) 0.072(5) 0.090(6) -0.013(4) -0.019(5) 0.012(4)

loop_
_atom_type_symbol
_atom_type_description
_atom_type_scat_dispersion_real
_atom_type_scat_dispersion_imag
_atom_type_scat_source
C C 0.0033 0.0016 'International Tables Vol C Tables 4.2.6.8 and 6.1.1.4'
H H 0.0000 0.0000 'International Tables Vol C Tables 4.2.6.8 and 6.1.1.4'
N N 0.0061 0.0033 'International Tables Vol C Tables 4.2.6.8 and 6.1.1.4'
O O 0.0106 0.0060 'International Tables Vol C Tables 4.2.6.8 and 6.1.1.4'
Si Si 0.0817 0.0704 'International Tables Vol C Tables 4.2.6.8 and 6.1.1.4'
P P 0.1023 0.0942 'International Tables Vol C Tables 4.2.6.8 and 6.1.1.4'
Ni Ni 0.3393 1.1124 'International Tables Vol C Tables 4.2.6.8 and 6.1.1.4'
W W -0.8490 6.8722 'International Tables Vol C Tables 4.2.6.8 and 6.1.1.4'
Na Na 0.0362 0.0249 'International Tables Vol C Tables 4.2.6.8 and 6.1.1.4'

loop_
_geom_angle_atom_site_label_1
_geom_angle_atom_site_label_2
_geom_angle_atom_site_label_3
_geom_angle
_geom_angle_site_symmetry_1
_geom_angle_site_symmetry_3
O1 W1 O2 103.2(5) . .
O1 W1 O3 101.3(5) . .
O2 W1 O3 89.7(4) . .
O1 W1 O5 98.0(5) . .
O2 W1 O5 158.7(4) . .
O3 W1 O5 88.0(4) . .
O1 W1 O4 99.5(5) . .
O2 W1 O4 88.7(4) . .
O3 W1 O4 158.9(3) . .
O5 W1 O4 85.9(5) . .
O1 W1 O6 168.1(5) . .
O2 W1 O6 85.7(3) . .
O3 W1 O6 86.5(3) . .
O5 W1 O6 73.1(3) . .
O4 W1 O6 72.4(3) . .
O7 W2 O8 101.4(6) . .
O7 W2 O9 100.4(5) . .
O8 W2 O9 89.5(4) . .
O7 W2 O10 98.6(5) . .
O8 W2 O10 160.0(5) . .
O9 W2 O10 87.4(4) . .
O7 W2 O5 100.5(5) . .
O8 W2 O5 88.1(4) . .
O9 W2 O5 159.1(4) . .
O10 W2 O5 87.8(4) . .
O7 W2 O6 170.0(4) . .
O8 W2 O6 86.6(4) . .
O9 W2 O6 85.5(4) . .
O10 W2 O6 73.5(4) . .
O5 W2 O6 73.6(4) . .
O11 W3 O13 103.2(5) . .
O11 W3 O12 102.3(4) . .
O13 W3 O12 90.5(4) . .
O11 W3 O4 99.2(4) . .
O13 W3 O4 89.0(4) . .
O12 W3 O4 157.9(4) . .
O11 W3 O10 98.2(5) . .
O13 W3 O10 158.4(4) . .
O12 W3 O10 87.2(4) . .
O4 W3 O10 85.3(4) . .
O11 W3 O6 168.8(4) . .
O13 W3 O6 85.5(4) . .
O12 W3 O6 84.4(4) . .
O4 W3 O6 73.6(3) . .
O10 W3 O6 72.9(4) . .
O14 W4 O15 102.1(4) . .
O14 W4 O16 101.1(4) . .
O15 W4 O16 94.7(3) . .
O14 W4 O17 99.5(4) . .
O15 W4 O17 92.3(3) . .
O16 W4 O17 156.3(4) . .
O14 W4 O13 97.9(4) . .
O15 W4 O13 160.0(4) . .
O16 W4 O13 82.4(4) . .
O17 W4 O13 83.4(4) . .
O14 W4 O18 172.1(3) . .
O15 W4 O18 78.8(3) . .
O16 W4 O18 86.6(3) . .
O17 W4 O18 72.6(3) . .
O13 W4 O18 81.3(3) . .
O19 W5 O20 100.4(4) . .
O19 W5 O21 101.7(4) . .
O20 W5 O21 92.5(4) . .
O19 W5 O17 98.9(4) . .
O20 W5 O17 92.4(4) . .
O21 W5 O17 157.6(4) . .
O19 W5 O2 97.1(4) . .
O20 W5 O2 162.5(4) . .
O21 W5 O2 84.0(4) . .
O17 W5 O2 84.9(4) . .
O19 W5 O18 173.3(4) . .
O20 W5 O18 79.1(3) . .
O21 W5 O18 85.0(3) . .
O17 W5 O18 74.6(3) . .
O2 W5 O18 83.6(3) . .
O22 W6 O23 102.4(5) . .
O22 W6 O21 100.9(5) . .
O23 W6 O21 93.4(4) . .
O22 W6 O24 100.0(5) . .
O23 W6 O24 92.6(4) . .
O21 W6 O24 156.4(4) . .
O22 W6 O3 95.1(4) . .
O23 W6 O3 162.5(4) . .
O21 W6 O3 83.3(4) . .
O24 W6 O3 84.1(4) . .
O22 W6 O25 173.3(5) . .
O23 W6 O25 80.0(4) . .
O21 W6 O25 85.1(3) . .
O24 W6 O25 73.6(4) . .
O3 W6 O25 82.7(3) . .
O26 W7 O27 103.2(5) . .
O26 W7 O28 99.2(5) . .
O27 W7 O28 93.9(4) . .
O26 W7 O24 100.6(5) . .
O27 W7 O24 92.4(4) . .
O28 W7 O24 157.3(4) . .
O26 W7 O8 94.6(5) . .
O27 W7 O8 162.2(4) . .
O28 W7 O8 82.2(4) . .
O24 W7 O8 85.2(4) . .
O26 W7 O25 174.3(4) . .
O27 W7 O25 78.9(4) . .
O28 W7 O25 85.9(4) . .
O24 W7 O25 73.9(3) . .
O8 W7 O25 83.5(4) . .
O29 W8 O30 100.8(4) . .
O29 W8 O28 100.1(5) . .
O30 W8 O28 93.0(4) . .
O29 W8 O31 99.8(5) . .
O30 W8 O31 92.9(4) . .
O28 W8 O31 157.8(4) . .
O29 W8 O9 97.0(4) . .
O30 W8 O9 162.2(4) . .
O28 W8 O9 83.2(4) . .
O31 W8 O9 84.7(4) . .
O29 W8 O32 173.8(5) . .
O30 W8 O32 78.6(3) . .
O28 W8 O32 86.1(4) . .
O31 W8 O32 74.1(4) . .
O9 W8 O32 83.7(3) . .
O33 W9 O34 100.8(4) . .
O33 W9 O16 101.8(5) . .
O34 W9 O16 94.8(4) . .
O33 W9 O31 98.0(5) . .
O34 W9 O31 91.6(4) . .
O16 W9 O31 157.7(4) . .
O33 W9 O12 98.8(4) . .
O34 W9 O12 160.3(4) . .
O16 W9 O12 82.8(4) . .
O31 W9 O12 84.0(4) . .
O33 W9 O32 171.8(4) . .
O34 W9 O32 79.0(3) . .
O16 W9 O32 86.3(4) . .
O31 W9 O32 73.9(4) . .
O12 W9 O32 81.3(3) . .
O35 Ni1 O37 101.5(4) . .
O35 Ni1 O36 93.2(4) . .
O37 Ni1 O36 97.0(4) . .
O35 Ni1 O27 173.4(3) . .
O37 Ni1 O27 84.4(4) . .
O36 Ni1 O27 88.8(4) . .
O35 Ni1 O23 89.6(4) . .
O37 Ni1 O23 89.9(4) . .
O36 Ni1 O23 171.9(4) . .
O27 Ni1 O23 87.6(4) . .
O35 Ni1 O25 98.4(3) . .
O37 Ni1 O25 155.4(4) . .
O36 Ni1 O25 96.2(3) . .
O27 Ni1 O25 75.2(3) . .
O23 Ni1 O25 75.9(3) . .
O38 Ni2 O36 95.9(4) . .
O38 Ni2 O34 87.4(3) . .
O36 Ni2 O34 175.9(4) . .
O38 Ni2 O30 174.1(3) . .
O36 Ni2 O30 87.7(4) . .
O34 Ni2 O30 88.9(4) . .
O38 Ni2 O32 97.7(3) . .
O36 Ni2 O32 99.0(3) . .
O34 Ni2 O32 78.0(3) . .
O30 Ni2 O32 77.1(3) . .
O38 Ni2 O39 86.7(3) . .
O36 Ni2 O39 85.4(3) . .
O34 Ni2 O39 97.3(3) . .
O30 Ni2 O39 98.3(3) . .
O32 Ni2 O39 173.4(3) . .
O38 Ni3 O35 96.8(3) . .
O38 Ni3 O40 94.1(3) . .
O35 Ni3 O40 82.6(3) . .
O38 Ni3 O20 170.9(3) . .
O35 Ni3 O20 89.7(3) . .
O40 Ni3 O20 93.0(3) . .
O38 Ni3 O15 85.9(3) . .
O35 Ni3 O15 175.9(3) . .
O40 Ni3 O15 100.3(3) . .
O20 Ni3 O15 87.2(3) . .
O38 Ni3 O18 97.0(3) . .
O35 Ni3 O18 99.2(3) . .
O40 Ni3 O18 168.4(3) . .
O20 Ni3 O18 75.6(3) . .
O15 Ni3 O18 77.4(3) . .
O41 Ni4 O35 90.9(3) . .
O41 Ni4 O42 87.4(3) . .
O35 Ni4 O42 103.8(4) . .
O41 Ni4 O43 87.8(3) . .
O35 Ni4 O43 174.4(4) . .
O42 Ni4 O43 81.5(4) . .
O41 Ni4 O40 93.9(3) . .
O35 Ni4 O40 81.3(3) . .
O42 Ni4 O40 174.8(4) . .
O43 Ni4 O40 93.4(3) . .
O41 Ni4 O44 174.2(4) . .
O35 Ni4 O44 87.1(3) . .
O42 Ni4 O44 87.9(4) . .
O43 Ni4 O44 94.8(3) . .
O40 Ni4 O44 91.2(3) . .
O41 Ni5 O38 89.0(3) . .
O41 Ni5 O45 99.0(3) . .
O38 Ni5 O45 103.7(3) . .
O41 Ni5 O46 172.5(3) . .
O38 Ni5 O46 88.9(3) . .
O45 Ni5 O46 88.6(3) . .
O41 Ni5 O47 83.9(3) . .
O38 Ni5 O47 171.9(3) . .
O45 Ni5 O47 81.5(3) . .
O46 Ni5 O47 97.6(3) . .
O41 Ni5 O39 84.7(3) . .
O38 Ni5 O39 86.6(3) . .
O45 Ni5 O39 169.1(3) . .
O46 Ni5 O39 87.9(3) . .
O47 Ni5 O39 88.7(3) . .
O41 Ni6 O36 88.8(3) . .
O41 Ni6 O48 175.8(4) . .
O36 Ni6 O48 89.3(4) . .
O41 Ni6 O49 91.5(3) . .
O36 Ni6 O49 103.9(3) . .
O48 Ni6 O49 85.4(4) . .
O41 Ni6 O50 85.7(3) . .
O36 Ni6 O50 171.6(4) . .
O48 Ni6 O50 96.6(3) . .
O49 Ni6 O50 82.5(3) . .
O41 Ni6 O39 84.8(3) . .
O36 Ni6 O39 86.8(3) . .
O48 Ni6 O39 98.8(4) . .
O49 Ni6 O39 168.6(3) . .
O50 Ni6 O39 86.5(3) . .
O51 Ni7 O52 87.7(6) . .
O51 Ni7 O53 97.6(4) . .
O52 Ni7 O53 88.6(4) . .
O51 Ni7 O48 99.8(5) . .
O52 Ni7 O48 171.8(5) . .
O53 Ni7 O48 87.1(4) . .
O51 Ni7 O54 84.4(4) . .
O52 Ni7 O54 89.1(5) . .
O53 Ni7 O54 176.9(5) . .
O48 Ni7 O54 95.0(4) . .
O51 Ni7 O49 177.5(5) . .
O52 Ni7 O49 89.7(4) . .
O53 Ni7 O49 82.1(3) . .
O48 Ni7 O49 82.7(4) . .
O54 Ni7 O49 95.8(4) . .
O57 Ni8 O56 91.9(5) . .
O57 Ni8 O55 94.6(4) . .
O56 Ni8 O55 165.2(6) . .
O57 Ni8 O48 92.3(4) . .
O56 Ni8 O48 97.1(5) . .
O55 Ni8 O48 95.9(4) . .
O57 Ni8 O58 175.3(5) . .
O56 Ni8 O58 90.1(5) . .
O55 Ni8 O58 82.5(5) . .
O48 Ni8 O58 91.7(4) . .
O57 Ni8 O59 93.0(5) . .
O56 Ni8 O59 85.4(6) . .
O55 Ni8 O59 81.0(5) . .
O48 Ni8 O59 174.1(4) . .
O58 Ni8 O59 83.0(5) . .
O57 Ni8 Na1 125.8(4) . .
O56 Ni8 Na1 116.9(5) . .
O55 Ni8 Na1 49.1(4) . .
O48 Ni8 Na1 124.9(3) . .
O58 Ni8 Na1 49.6(4) . .
O59 Ni8 Na1 49.4(4) . .
O53 Ni9 O60 91.0(4) . .
O53 Ni9 O61 178.0(3) . .
O60 Ni9 O61 89.6(4) . .
O53 Ni9 O50 87.1(4) . .
O60 Ni9 O50 172.2(4) . .
O61 Ni9 O50 92.6(4) . .
O53 Ni9 O62 91.8(4) . .
O60 Ni9 O62 96.6(4) . .
O61 Ni9 O62 86.1(4) . .
O50 Ni9 O62 91.0(3) . .
O53 Ni9 O49 84.5(3) . .
O60 Ni9 O49 89.6(4) . .
O61 Ni9 O49 97.5(3) . .
O50 Ni9 O49 82.7(3) . .
O62 Ni9 O49 172.8(4) . .
O65 Ni10 O64 96.0(3) . .
O65 Ni10 O63 88.3(3) . .
O64 Ni10 O63 92.2(3) . .
O65 Ni10 O66 87.4(3) . .
O64 Ni10 O66 88.1(3) . .
O63 Ni10 O66 175.8(3) . .
O65 Ni10 O45 92.1(3) . .
O64 Ni10 O45 171.9(3) . .
O63 Ni10 O45 88.9(3) . .
O66 Ni10 O45 91.4(3) . .
O65 Ni10 O47 171.7(3) . .
O64 Ni10 O47 91.3(3) . .
O63 Ni10 O47 87.4(3) . .
O66 Ni10 O47 96.8(3) . .
O45 Ni10 O47 80.7(3) . .
O67 Ni11 O64 101.1(3) . .
O67 Ni11 O69 170.5(4) . .
O64 Ni11 O69 82.8(3) . .
O67 Ni11 O68 95.5(3) . .
O64 Ni11 O68 92.2(3) . .
O69 Ni11 O68 93.0(3) . .
O67 Ni11 O70 85.2(3) . .
O64 Ni11 O70 92.3(3) . .
O69 Ni11 O70 86.0(4) . .
O68 Ni11 O70 175.2(3) . .
O67 Ni11 O71 97.9(3) . .
O64 Ni11 O71 160.6(3) . .
O69 Ni11 O71 79.0(3) . .
O68 Ni11 O71 81.9(3) . .
O70 Ni11 O71 93.2(3) . .
O69 Ni12 O72 175.4(4) . .
O69 Ni12 O73 91.7(3) . .
O72 Ni12 O73 85.4(3) . .
O69 Ni12 O64 83.3(3) . .
O72 Ni12 O64 93.2(3) . .
O73 Ni12 O64 91.9(3) . .
O69 Ni12 O74 88.8(3) . .
O72 Ni12 O74 94.3(3) . .
O73 Ni12 O74 175.6(4) . .
O64 Ni12 O74 92.5(3) . .
O69 Ni12 O75 98.4(4) . .
O72 Ni12 O75 85.1(4) . .
O73 Ni12 O75 88.3(4) . .
O64 Ni12 O75 178.3(3) . .
O74 Ni12 O75 87.3(4) . .
O76 Ni13 O73 98.6(4) . .
O76 Ni13 O77 93.5(4) . .
O73 Ni13 O77 97.1(4) . .
O76 Ni13 O78 89.3(3) . .
O73 Ni13 O78 86.9(3) . .
O77 Ni13 O78 174.6(3) . .
O76 Ni13 O72 177.4(4) . .
O73 Ni13 O72 83.9(3) . .
O77 Ni13 O72 85.8(4) . .
O78 Ni13 O72 91.1(3) . .
O76 Ni13 O79 97.3(3) . .
O73 Ni13 O79 159.4(3) . .
O77 Ni13 O79 95.0(3) . .
O78 Ni13 O79 80.2(3) . .
O72 Ni13 O79 80.3(3) . .
O80 Ni14 O73 92.2(3) . .
O80 Ni14 O81 93.4(4) . .
O73 Ni14 O81 88.6(3) . .
O80 Ni14 O82 169.6(4) . .
O73 Ni14 O82 93.7(3) . .
O81 Ni14 O82 95.2(4) . .
O80 Ni14 O83 84.6(4) . .
O73 Ni14 O83 98.2(3) . .
O81 Ni14 O83 173.0(3) . .
O82 Ni14 O83 86.2(4) . .
O80 Ni14 O84 87.3(5) . .
O73 Ni14 O84 174.4(5) . .
O81 Ni14 O84 85.9(5) . .
O82 Ni14 O84 87.6(5) . .
O83 Ni14 O84 87.3(5) . .
O80 Ni14 Na3 46.1(3) . .
O73 Ni14 Na3 116.4(3) . .
O81 Ni14 Na3 129.6(3) . .
O82 Ni14 Na3 123.5(3) . .
O83 Ni14 Na3 45.3(3) . .
O84 Ni14 Na3 67.0(5) . .
O25 Si1 O18 110.3(5) . .
O25 Si1 O32 111.1(4) . .
O18 Si1 O32 112.1(4) . .
O25 Si1 O6 107.8(4) . .
O18 Si1 O6 109.8(4) . .
O32 Si1 O6 105.7(4) . .
O85 P1 O40 111.9(4) . .
O85 P1 O45 114.1(5) . .
O40 P1 O45 109.3(5) . .
O85 P1 C1 106.6(5) . .
O40 P1 C1 105.1(5) . .
O45 P1 C1 109.4(4) . .
O86 P2 O43 112.7(6) . .
O86 P2 O66 109.6(5) . .
O43 P2 O66 112.0(5) . .
O86 P2 C1 108.3(5) . .
O43 P2 C1 107.2(5) . .
O66 P2 C1 106.7(5) . .
O37 P3 O42 115.0(5) . .
O37 P3 O49 107.8(6) . .
O42 P3 O49 110.5(5) . .
O37 P3 C6 112.8(6) . .
O42 P3 C6 104.0(6) . .
O49 P3 C6 106.4(5) . .
O87 P4 O60 110.8(8) . .
O87 P4 O52 110.9(8) . .
O60 P4 O52 114.4(7) . .
O87 P4 C6 107.9(7) . .
O60 P4 C6 102.3(6) . .
O52 P4 C6 110.1(6) . .
O51 P5 O56 113.6(7) . .
O51 P5 O88 113.4(8) . .
O56 P5 O88 109.4(9) . .
O51 P5 C11 102.6(8) . .
O56 P5 C11 108.2(8) . .
O88 P5 C11 109.3(6) . .
O57 P6 O89 112.5(6) . .
O57 P6 O53 113.2(5) . .
O89 P6 O53 107.5(6) . .
O57 P6 C11 107.6(9) . .
O89 P6 C11 112.2(6) . .
O53 P6 C11 103.5(7) . .
O90 P7 O55 113.4(6) . .
O90 P7 O39 109.9(5) . .
O55 P7 O39 111.5(5) . .
O90 P7 C16 106.9(5) . .
O55 P7 C16 106.1(5) . .
O39 P7 C16 108.7(5) . .
O67 P8 O47 114.7(5) . .
O67 P8 O50 109.3(5) . .
O47 P8 O50 113.9(4) . .
O67 P8 C16 107.0(5) . .
O47 P8 C16 105.2(5) . .
O50 P8 C16 106.1(6) . .
O91 P9 O65 115.7(5) . .
O91 P9 O72 108.7(5) . .
O65 P9 O72 111.0(4) . .
O91 P9 C21 108.3(6) . .
O65 P9 C21 109.0(5) . .
O72 P9 C21 103.3(5) . .
O91 P9 Na4 56.6(4) . .
O65 P9 Na4 127.1(4) . .
O72 P9 Na4 52.6(4) . .
C21 P9 Na4 123.3(5) . .
O92 P10 O78 112.3(4) . .
O92 P10 O63 112.2(5) . .
O78 P10 O63 111.3(4) . .
O92 P10 C21 109.4(5) . .
O78 P10 C21 103.4(5) . .
O63 P10 C21 107.8(5) . .
O68 P11 O83 113.6(5) . .
O68 P11 O93 111.0(5) . .
O83 P11 O93 111.2(5) . .
O68 P11 C26 104.4(5) . .
O83 P11 C26 109.5(6) . .
O93 P11 C26 106.5(5) . .
O94 P12 O82 113.6(6) . .
O94 P12 O69 110.3(5) . .
O82 P12 O69 113.0(5) . .
O94 P12 C26 107.3(6) . .
O82 P12 C26 110.3(6) . .
O69 P12 C26 101.7(5) . .
O80 P13 O76 113.5(5) . .
O80 P13 O95 111.9(6) . .
O76 P13 O95 110.4(5) . .
O80 P13 C31 104.7(7) . .
O76 P13 C31 107.5(6) . .
O95 P13 C31 108.6(6) . .
O77 P14 O81 111.7(6) . .
O77 P14 O96 110.7(5) . .
O81 P14 O96 109.3(6) . .
O77 P14 C31 108.6(6) . .
O81 P14 C31 106.8(6) . .
O96 P14 C31 109.6(7) . .
W1 O2 W5 149.2(5) . .
W1 O3 W6 149.5(5) . .
W1 O4 W3 120.4(4) . .
W1 O5 W2 120.1(5) . .
Si1 O6 W3 122.9(5) . .
Si1 O6 W2 124.2(5) . .
W3 O6 W2 94.9(3) . .
Si1 O6 W1 120.3(5) . .
W3 O6 W1 93.4(3) . .
W2 O6 W1 93.2(3) . .
W2 O8 W7 150.0(6) . .
W2 O9 W8 147.8(6) . .
W2 O10 W3 118.7(5) . .
W3 O12 W9 149.5(6) . .
W3 O13 W4 150.1(4) . .
W4 O15 Ni3 113.1(4) . .
W9 O16 W4 156.5(5) . .
W5 O17 W4 120.3(4) . .
Si1 O18 Ni3 121.8(4) . .
Si1 O18 W5 126.5(4) . .
Ni3 O18 W5 92.4(3) . .
Si1 O18 W4 123.8(5) . .
Ni3 O18 W4 90.7(3) . .
W5 O18 W4 92.0(3) . .
W5 O20 Ni3 112.9(4) . .
W5 O21 W6 155.7(5) . .
W6 O23 Ni1 114.6(5) . .
W7 O24 W6 119.8(5) . .
Si1 O25 Ni1 121.7(4) . .
Si1 O25 W7 126.7(5) . .
Ni1 O25 W7 90.3(3) . .
Si1 O25 W6 125.9(4) . .
Ni1 O25 W6 89.6(3) . .
W7 O25 W6 91.8(3) . .
W7 O27 Ni1 115.6(5) . .
W7 O28 W8 156.1(5) . .
W8 O30 Ni2 113.4(4) . .
W8 O31 W9 119.0(5) . .
Si1 O32 Ni2 121.1(5) . .
Si1 O32 W8 126.0(4) . .
Ni2 O32 W8 90.9(3) . .
Si1 O32 W9 126.1(4) . .
Ni2 O32 W9 90.2(3) . .
W8 O32 W9 92.3(3) . .
W9 O34 Ni2 112.8(4) . .
Ni1 O35 Ni3 126.7(5) . .
Ni1 O35 Ni4 120.8(4) . .
Ni3 O35 Ni4 97.8(4) . .
Ni2 O36 Ni1 128.2(4) . .
Ni2 O36 Ni6 97.5(4) . .
Ni1 O36 Ni6 121.7(5) . .
P3 O37 Ni1 130.2(6) . .
Ni2 O38 Ni3 126.6(4) . .
Ni2 O38 Ni5 98.3(3) . .
Ni3 O38 Ni5 119.9(4) . .
P7 O39 Ni6 124.6(4) . .
P7 O39 Ni5 123.1(5) . .
Ni6 O39 Ni5 91.4(3) . .
P7 O39 Ni2 128.1(5) . .
Ni6 O39 Ni2 90.2(3) . .
Ni5 O39 Ni2 88.4(3) . .
P1 O40 Ni3 126.9(5) . .
P1 O40 Ni4 124.0(4) . .
Ni3 O40 Ni4 95.3(4) . .
Ni5 O41 Ni4 120.4(4) . .
Ni5 O41 Ni6 99.0(4) . .
Ni4 O41 Ni6 133.7(4) . .
P3 O42 Ni4 125.2(5) . .
P2 O43 Ni4 137.7(5) . .
P1 O45 Ni5 123.6(4) . .
P1 O45 Ni10 131.7(5) . .
Ni5 O45 Ni10 98.3(3) . .
P8 O47 Ni10 142.8(4) . .
P8 O47 Ni5 121.4(5) . .
Ni10 O47 Ni5 95.8(3) . .
Ni6 O48 Ni8 126.7(5) . .
Ni6 O48 Ni7 97.4(5) . .
Ni8 O48 Ni7 121.2(4) . .
P3 O49 Ni6 120.3(4) . .
P3 O49 Ni9 123.5(6) . .
Ni6 O49 Ni9 97.3(4) . .
P3 O49 Ni7 121.4(5) . .
Ni6 O49 Ni7 94.5(4) . .
Ni9 O49 Ni7 92.7(3) . .
P8 O50 Ni9 131.9(5) . .
P8 O50 Ni6 123.9(5) . .
Ni9 O50 Ni6 97.3(4) . .
P5 O51 Ni7 124.2(7) . .
P4 O52 Ni7 122.4(7) . .
P6 O53 Ni9 130.8(6) . .
P6 O53 Ni7 124.8(6) . .
Ni9 O53 Ni7 98.7(3) . .
P7 O55 Ni8 139.2(7) . .
P7 O55 Na1 124.7(6) . .
Ni8 O55 Na1 93.2(5) . .
P5 O56 Ni8 127.0(9) . .
P6 O57 Ni8 126.3(6) . .
Ni8 O58 Na1 91.9(5) . .
Ni8 O59 Na1 90.8(4) . .
P4 O60 Ni9 121.4(6) . .
P10 O63 Ni10 128.4(5) . .
Ni11 O64 Ni10 126.8(4) . .
Ni11 O64 Ni12 96.4(3) . .
Ni10 O64 Ni12 122.8(4) . .
P9 O65 Ni10 128.5(4) . .
P2 O66 Ni10 129.0(4) . .
P8 O67 Ni11 132.0(5) . .
P11 O68 Ni11 116.1(5) . .
P12 O69 Ni12 129.7(6) . .
P12 O69 Ni11 118.2(5) . .
Ni12 O69 Ni11 96.7(3) . .
C26 O71 Ni11 105.2(6) . .
P9 O72 Ni12 131.6(5) . .
P9 O72 Ni13 117.2(5) . .
Ni12 O72 Ni13 94.6(3) . .
P9 O72 Na4 98.1(5) . .
Ni12 O72 Na4 105.2(5) . .
Ni13 O72 Na4 108.9(5) . .
Ni13 O73 Ni14 123.6(4) . .
Ni13 O73 Ni12 95.7(3) . .
Ni14 O73 Ni12 125.1(4) . .
Ni12 O75 Na4 99.0(4) . .
P13 O76 Ni13 123.1(5) . .
P14 O77 Ni13 122.4(6) . .
P14 O77 Na4 119.8(6) . .
Ni13 O77 Na4 100.9(4) . .
P10 O78 Ni13 118.4(5) . .
C21 O79 Ni13 103.6(6) . .
P13 O80 Ni14 128.8(6) . .
P13 O80 Na3 136.5(7) . .
Ni14 O80 Na3 94.6(5) . .
P14 O81 Ni14 127.6(7) . .
P12 O82 Ni14 127.3(6) . .
P11 O83 Ni14 124.2(5) . .
P11 O83 Na3 136.1(6) . .
Ni14 O83 Na3 93.8(4) . .
P9 O91 Na2 139.8(6) . .
P9 O91 Na4 94.6(5) . .
Na2 O91 Na4 110.1(6) . .
O97 C1 C2 109.4(9) . .
O97 C1 P2 109.8(6) . .
C2 C1 P2 111.6(8) . .
O97 C1 P1 108.4(7) . .
C2 C1 P1 107.1(7) . .
P2 C1 P1 110.5(6) . .
C1 C2 C3 118.2(9) . .
C1 C2 H2A 107.8 . .
C3 C2 H2A 107.8 . .
C1 C2 H2B 107.8 . .
C3 C2 H2B 107.8 . .
H2A C2 H2B 107.1 . .
C4 C3 C2 110.1(8) . .
C4 C3 H3A 109.6 . .
C2 C3 H3A 109.6 . .
C4 C3 H3B 109.6 . .
C2 C3 H3B 109.6 . .
H3A C3 H3B 108.2 . .
N5 C4 C3 114.8(9) . .
N5 C4 H4A 108.6 . .
C3 C4 H4A 108.6 . .
N5 C4 H4B 108.6 . .
C3 C4 H4B 108.6 . .
H4A C4 H4B 107.5 . .
C4 N5 H5A 109.5 . .
C4 N5 H5B 109.5 . .
H5A N5 H5B 109.5 . .
C4 N5 H5C 109.5 . .
H5A N5 H5C 109.5 . .
H5B N5 H5C 109.5 . .
C7 C6 O98 98.2(11) . .
C7 C6 P4 117.4(10) . .
O98 C6 P4 107.4(7) . .
C7 C6 P3 111.6(9) . .
O98 C6 P3 108.5(9) . .
P4 C6 P3 112.4(7) . .
C6 C7 C8 117.6(19) . .
C6 C7 H7A 107.9 . .
C8 C7 H7A 107.9 . .
C6 C7 H7B 107.9 . .
C8 C7 H7B 107.9 . .
H7A C7 H7B 107.2 . .
C7 C8 C9 170(3) . .
C7 C8 H8A 93.3 . .
C9 C8 H8A 93.3 . .
C7 C8 H8B 93.3 . .
C9 C8 H8B 93.3 . .
H8A C8 H8B 103.0 . .
C8 C9 N10 159(2) . .
C8 C9 H9A 96.4 . .
N10 C9 H9A 96.4 . .
C8 C9 H9B 96.4 . .
N10 C9 H9B 96.4 . .
H9A C9 H9B 103.4 . .
C9 N10 H10A 109.5 . .
C9 N10 H10B 109.5 . .
H10A N10 H10B 109.5 . .
C9 N10 H10C 109.5 . .
H10A N10 H10C 109.5 . .
H10B N10 H10C 109.5 . .
C12 C11 O99 99.6(11) . .
C12 C11 P6 115.1(12) . .
O99 C11 P6 103.8(12) . .
C12 C11 P5 113.8(13) . .
O99 C11 P5 107.5(11) . .
P6 C11 P5 114.9(7) . .
C11 C12 C13 110.9(13) . .
C11 C12 H12A 109.5 . .
C13 C12 H12A 109.5 . .
C11 C12 H12B 109.5 . .
C13 C12 H12B 109.5 . .
H12A C12 H12B 108.0 . .
C14 C13 C12 111.2(15) . .
C14 C13 H13A 109.4 . .
C12 C13 H13A 109.4 . .
C14 C13 H13B 109.4 . .
C12 C13 H13B 109.4 . .
H13A C13 H13B 108.0 . .
N15 C14 C13 133(2) . .
N15 C14 H14A 103.9 . .
C13 C14 H14A 103.9 . .
N15 C14 H14B 103.9 . .
C13 C14 H14B 103.9 . .
H14A C14 H14B 105.4 . .
C14 N15 H15A 109.5 . .
C14 N15 H15B 109.5 . .
H15A N15 H15B 109.5 . .
C14 N15 H15C 109.5 . .
H15A N15 H15C 109.5 . .
H15B N15 H15C 109.5 . .
O100 C16 C17 107.7(8) . .
O100 C16 P8 106.3(8) . .
C17 C16 P8 106.7(9) . .
O100 C16 P7 109.4(8) . .
C17 C16 P7 116.0(8) . .
P8 C16 P7 110.2(6) . .
C16 C17 C18 114.7(11) . .
C16 C17 H17A 108.6 . .
C18 C17 H17A 108.6 . .
C16 C17 H17B 108.6 . .
C18 C17 H17B 108.6 . .
H17A C17 H17B 107.6 . .
C17 C18 C19 114.2(12) . .
C17 C18 H18A 108.7 . .
C19 C18 H18A 108.7 . .
C17 C18 H18B 108.7 . .
C19 C18 H18B 108.7 . .
H18A C18 H18B 107.6 . .
N20 C19 C18 108.3(11) . .
N20 C19 H19A 110.0 . .
C18 C19 H19A 110.0 . .
N20 C19 H19B 110.0 . .
C18 C19 H19B 110.0 . .
H19A C19 H19B 108.4 . .
C19 N20 H20A 109.5 . .
C19 N20 H20B 109.5 . .
H20A N20 H20B 109.5 . .
C19 N20 H20C 109.5 . .
H20A N20 H20C 109.5 . .
H20B N20 H20C 109.5 . .
O79 C21 C22 111.3(10) . .
O79 C21 P9 104.6(8) . .
C22 C21 P9 114.0(8) . .
O79 C21 P10 101.1(7) . .
C22 C21 P10 112.4(9) . .
P9 C21 P10 112.3(7) . .
C23 C22 C21 112.6(11) . .
C23 C22 H22A 109.1 . .
C21 C22 H22A 109.1 . .
C23 C22 H22B 109.1 . .
C21 C22 H22B 109.1 . .
H22A C22 H22B 107.8 . .
C22 C23 C24 113.7(11) . .
C22 C23 H23A 108.8 . .
C24 C23 H23A 108.8 . .
C22 C23 H23B 108.8 . .
C24 C23 H23B 108.8 . .
H23A C23 H23B 107.7 . .
N25 C24 C23 108.6(10) . .
N25 C24 H24A 110.0 . .
C23 C24 H24A 110.0 . .
N25 C24 H24B 110.0 . .
C23 C24 H24B 110.0 . .
H24A C24 H24B 108.3 . .
C24 N25 H25A 109.5 . .
C24 N25 H25B 109.5 . .
H25A N25 H25B 109.5 . .
C24 N25 H25C 109.5 . .
H25A N25 H25C 109.5 . .
H25B N25 H25C 109.5 . .
O71 C26 C27 109.3(9) . .
O71 C26 P11 104.6(7) . .
C27 C26 P11 115.7(8) . .
O71 C26 P12 102.2(7) . .
C27 C26 P12 113.8(8) . .
P11 C26 P12 110.0(6) . .
C26 C27 C28 117.6(9) . .
C26 C27 H27A 107.9 . .
C28 C27 H27A 107.9 . .
C26 C27 H27B 107.9 . .
C28 C27 H27B 107.9 . .
H27A C27 H27B 107.2 . .
C29 C28 C27 111.8(10) . .
C29 C28 H28A 109.3 . .
C27 C28 H28A 109.3 . .
C29 C28 H28B 109.3 . .
C27 C28 H28B 109.3 . .
H28A C28 H28B 107.9 . .
N30 C29 C28 109.8(10) . .
N30 C29 H29A 109.7 . .
C28 C29 H29A 109.7 . .
N30 C29 H29B 109.7 . .
C28 C29 H29B 109.7 . .
H29A C29 H29B 108.2 . .
C29 N30 H30A 109.5 . .
C29 N30 H30B 109.5 . .
H30A N30 H30B 109.5 . .
C29 N30 H30C 109.5 . .
H30A N30 H30C 109.5 . .
H30B N30 H30C 109.5 . .
O101 C31 C32 105.1(10) . .
O101 C31 P14 106.1(10) . .
C32 C31 P14 117.0(10) . .
O101 C31 P13 105.7(9) . .
C32 C31 P13 110.3(11) . .
P14 C31 P13 111.8(7) . .
C31 C32 C33 116.9(12) . .
C31 C32 H32A 108.1 . .
C33 C32 H32A 108.1 . .
C31 C32 H32B 108.1 . .
C33 C32 H32B 108.1 . .
H32A C32 H32B 107.3 . .
C34 C33 C32 112.4(13) . .
C34 C33 H33A 109.1 . .
C32 C33 H33A 109.1 . .
C34 C33 H33B 109.1 . .
C32 C33 H33B 109.1 . .
H33A C33 H33B 107.9 . .
C33 C34 N35 122.1(12) . .
C33 C34 H34A 106.8 . .
N35 C34 H34A 106.8 . .
C33 C34 H34B 106.8 . .
N35 C34 H34B 106.8 . .
H34A C34 H34B 106.6 . .
C34 N35 H35A 109.5 . .
C34 N35 H35B 109.5 . .
H35A N35 H35B 109.5 . .
C34 N35 H35C 109.5 . .
H35A N35 H35C 109.5 . .
H35B N35 H35C 109.5 . .
O18W Na1 O55 109.3(8) . .
O18W Na1 O59 169.4(8) . .
O55 Na1 O59 64.9(4) . .
O18W Na1 O58 103.0(7) . .
O55 Na1 O58 64.9(4) . .
O59 Na1 O58 66.7(5) . .
O18W Na1 Ni8 130.3(6) . .
O55 Na1 Ni8 37.7(3) . .
O59 Na1 Ni8 39.7(3) . .
O58 Na1 Ni8 38.5(3) . .
O18W Na1 Na6 37.5(7) . 1_655
O55 Na1 Na6 109.2(4) . 1_655
O59 Na1 Na6 151.4(5) . 1_655
O58 Na1 Na6 138.6(4) . 1_655
Ni8 Na1 Na6 146.3(3) . 1_655
O13W Na2 O91 95.4(5) . .
O13W Na2 O14W 169.5(7) . .
O91 Na2 O14W 80.4(6) . .
O13W Na2 O9W 87.7(6) . .
O91 Na2 O9W 107.2(5) . .
O14W Na2 O9W 102.8(7) . .
O13W Na2 O15W 85.8(8) . .
O91 Na2 O15W 156.4(8) . .
O14W Na2 O15W 94.2(9) . .
O9W Na2 O15W 96.4(7) . .
O13W Na2 Na4 80.0(4) . .
O91 Na2 Na4 37.3(3) . .
O14W Na2 Na4 91.0(6) . .
O9W Na2 Na4 139.4(4) . .
O15W Na2 Na4 120.8(7) . .
O16W Na3 O83 95.5(9) . .
O16W Na3 O80 136.3(10) . .
O83 Na3 O80 74.4(4) . .
O16W Na3 O17W 93.5(10) . .
O83 Na3 O17W 152.2(8) . .
O80 Na3 O17W 81.0(7) . .
O16W Na3 Ni14 108.2(10) . .
O83 Na3 Ni14 40.8(3) . .
O80 Na3 Ni14 39.2(3) . .
O17W Na3 Ni14 111.4(7) . .
O72 Na4 O75 66.0(4) . .
O72 Na4 O91 58.0(4) . .
O75 Na4 O91 120.0(6) . .
O72 Na4 O77 63.9(4) . .
O75 Na4 O77 71.2(4) . .
O91 Na4 O77 100.2(5) . .
O72 Na4 P9 29.3(2) . .
O75 Na4 P9 92.5(5) . .
O91 Na4 P9 28.8(3) . .
O77 Na4 P9 83.2(4) . .
O72 Na4 Na2 87.6(4) . .
O75 Na4 Na2 135.3(5) . .
O91 Na4 Na2 32.6(3) . .
O77 Na4 Na2 129.7(5) . .
P9 Na4 Na2 58.8(2) . .
O19W Na5 O8W 85.7(6) . .
O19W Na5 O7W 96.2(6) . .
O8W Na5 O7W 168.2(10) . .
O19W Na5 O20W 72.4(7) . .
O8W Na5 O20W 108.1(9) . .
O7W Na5 O20W 83.5(8) . .
O19W Na5 Na6 81.7(6) . .
O8W Na5 Na6 148.2(8) . .
O7W Na5 Na6 43.3(5) . .
O20W Na5 Na6 40.2(6) . .
O20W Na6 O18W 81.3(11) . 1_455
O20W Na6 O7W 84.2(8) . .
O18W Na6 O7W 165.5(9) 1_455 .
O20W Na6 Na5 43.1(8) . .
O18W Na6 Na5 124.4(8) 1_455 .
O7W Na6 Na5 41.1(4) . .
O20W Na6 Na1 91.7(7) . 1_455
O18W Na6 Na1 36.9(6) 1_455 1_455
O7W Na6 Na1 143.0(4) . 1_455
Na5 Na6 Na1 124.3(3) . 1_455
Na5 O7W Na6 95.6(6) . .
Na1 O18W Na6 105.6(9) . 1_655
Na6 O20W Na5 96.7(9) . .

loop_
_geom_bond_atom_site_label_1
_geom_bond_atom_site_label_2
_geom_bond_distance
_geom_bond_site_symmetry_2
W1 O1 1.723(9) .
W1 O2 1.859(10) .
W1 O3 1.864(10) .
W1 O5 1.927(11) .
W1 O4 1.935(10) .
W1 O6 2.353(8) .
W2 O7 1.735(12) .
W2 O8 1.871(12) .
W2 O9 1.880(9) .
W2 O10 1.942(11) .
W2 O5 1.971(10) .
W2 O6 2.297(9) .
W3 O11 1.710(10) .
W3 O13 1.838(9) .
W3 O12 1.845(8) .
W3 O4 1.958(9) .
W3 O10 1.984(11) .
W3 O6 2.288(9) .
W4 O14 1.730(9) .
W4 O15 1.786(7) .
W4 O16 1.923(9) .
W4 O17 1.937(8) .
W4 O13 2.018(9) .
W4 O18 2.375(8) .
W5 O19 1.711(9) .
W5 O20 1.781(8) .
W5 O21 1.905(10) .
W5 O17 1.935(9) .
W5 O2 1.993(9) .
W5 O18 2.293(8) .
W6 O22 1.732(10) .
W6 O23 1.767(8) .
W6 O21 1.908(10) .
W6 O24 1.941(10) .
W6 O3 1.995(9) .
W6 O25 2.341(8) .
W7 O26 1.754(11) .
W7 O27 1.777(10) .
W7 O28 1.894(11) .
W7 O24 1.938(10) .
W7 O8 1.979(10) .
W7 O25 2.330(9) .
W8 O29 1.698(11) .
W8 O30 1.780(8) .
W8 O28 1.923(11) .
W8 O31 1.946(11) .
W8 O9 1.993(9) .
W8 O32 2.325(9) .
W9 O33 1.703(10) .
W9 O34 1.787(8) .
W9 O16 1.891(9) .
W9 O31 1.951(10) .
W9 O12 2.010(8) .
W9 O32 2.332(9) .
Ni1 O35 2.007(9) .
Ni1 O37 2.027(10) .
Ni1 O36 2.027(9) .
Ni1 O27 2.064(10) .
Ni1 O23 2.084(9) .
Ni1 O25 2.262(8) .
Ni2 O38 1.999(9) .
Ni2 O36 2.018(10) .
Ni2 O34 2.041(9) .
Ni2 O30 2.052(10) .
Ni2 O32 2.172(7) .
Ni2 O39 2.209(7) .
Ni3 O38 2.012(8) .
Ni3 O35 2.023(9) .
Ni3 O40 2.073(8) .
Ni3 O20 2.091(8) .
Ni3 O15 2.098(8) .
Ni3 O18 2.185(8) .
Ni4 O41 2.034(8) .
Ni4 O35 2.060(8) .
Ni4 O42 2.071(9) .
Ni4 O43 2.083(8) .
Ni4 O40 2.092(8) .
Ni4 O44 2.103(9) .
Ni5 O41 1.990(8) .
Ni5 O38 2.041(7) .
Ni5 O45 2.041(8) .
Ni5 O46 2.075(8) .
Ni5 O47 2.121(6) .
Ni5 O39 2.176(8) .
Ni6 O41 2.051(8) .
Ni6 O36 2.061(8) .
Ni6 O48 2.078(10) .
Ni6 O49 2.081(10) .
Ni6 O50 2.096(7) .
Ni6 O39 2.117(9) .
Ni7 O51 1.999(12) .
Ni7 O52 2.025(14) .
Ni7 O53 2.043(8) .
Ni7 O48 2.086(12) .
Ni7 O54 2.090(9) .
Ni7 O49 2.179(9) .
Ni8 O57 2.023(10) .
Ni8 O56 2.026(12) .
Ni8 O55 2.051(11) .
Ni8 O48 2.085(11) .
Ni8 O58 2.086(12) .
Ni8 O59 2.141(14) .
Ni8 Na1 3.349(9) .
Ni9 O53 2.035(10) .
Ni9 O60 2.053(11) .
Ni9 O61 2.070(10) .
Ni9 O50 2.079(9) .
Ni9 O62 2.085(8) .
Ni9 O49 2.093(8) .
Ni10 O65 2.037(8) .
Ni10 O64 2.044(6) .
Ni10 O63 2.059(8) .
Ni10 O66 2.072(8) .
Ni10 O45 2.097(6) .
Ni10 O47 2.100(8) .
Ni11 O67 2.027(8) .
Ni11 O64 2.028(8) .
Ni11 O69 2.072(9) .
Ni11 O68 2.083(8) .
Ni11 O70 2.089(9) .
Ni11 O71 2.152(7) .
Ni12 O69 2.016(8) .
Ni12 O72 2.021(8) .
Ni12 O73 2.056(8) .
Ni12 O64 2.067(8) .
Ni12 O74 2.101(9) .
Ni12 O75 2.110(10) .
Ni13 O76 1.997(9) .
Ni13 O73 2.031(8) .
Ni13 O77 2.037(10) .
Ni13 O78 2.056(8) .
Ni13 O72 2.104(8) .
Ni13 O79 2.192(8) .
Ni14 O80 2.035(11) .
Ni14 O73 2.041(7) .
Ni14 O81 2.094(10) .
Ni14 O82 2.096(11) .
Ni14 O83 2.101(9) .
Ni14 O84 2.113(10) .
Ni14 Na3 3.207(9) .
Si1 O25 1.625(9) .
Si1 O18 1.636(9) .
Si1 O32 1.646(8) .
Si1 O6 1.707(8) .
P1 O85 1.500(8) .
P1 O40 1.532(9) .
P1 O45 1.535(7) .
P1 C1 1.863(12) .
P2 O86 1.507(10) .
P2 O43 1.520(10) .
P2 O66 1.549(8) .
P2 C1 1.827(11) .
P3 O37 1.509(10) .
P3 O42 1.516(11) .
P3 O49 1.583(9) .
P3 C6 1.859(14) .
P4 O87 1.498(14) .
P4 O60 1.511(11) .
P4 O52 1.543(15) .
P4 C6 1.829(13) .
P5 O51 1.540(14) .
P5 O56 1.545(17) .
P5 O88 1.556(13) .
P5 C11 1.822(17) .
P6 O57 1.510(13) .
P6 O89 1.522(10) .
P6 O53 1.556(10) .
P6 C11 1.817(16) .
P7 O90 1.483(10) .
P7 O55 1.523(10) .
P7 O39 1.565(8) .
P7 C16 1.882(11) .
P8 O67 1.523(7) .
P8 O47 1.525(7) .
P8 O50 1.543(9) .
P8 C16 1.854(13) .
P9 O91 1.513(10) .
P9 O65 1.529(9) .
P9 O72 1.549(7) .
P9 C21 1.817(14) .
P9 Na4 3.131(13) .
P10 O92 1.497(9) .
P10 O78 1.516(7) .
P10 O63 1.528(9) .
P10 C21 1.855(13) .
P11 O68 1.522(7) .
P11 O83 1.530(9) .
P11 O93 1.539(9) .
P11 C26 1.847(13) .
P12 O94 1.488(10) .
P12 O82 1.504(11) .
P12 O69 1.547(7) .
P12 C26 1.865(12) .
P13 O80 1.522(11) .
P13 O76 1.540(8) .
P13 O95 1.544(11) .
P13 C31 1.866(16) .
P14 O77 1.522(8) .
P14 O81 1.523(11) .
P14 O96 1.533(11) .
P14 C31 1.813(16) .
O55 Na1 2.534(14) .
O58 Na1 2.552(17) .
O59 Na1 2.544(15) .
O71 C26 1.468(14) .
O72 Na4 2.511(16) .
O75 Na4 2.619(17) .
O77 Na4 2.802(17) .
O79 C21 1.504(14) .
O80 Na3 2.320(12) .
O83 Na3 2.286(13) .
O91 Na2 2.332(12) .
O91 Na4 2.621(15) .
O97 C1 1.461(15) .
O98 C6 1.529(15) .
O99 C11 1.57(3) .
O100 C16 1.435(12) .
O101 C31 1.495(14) .
C1 C2 1.508(12) .
C2 C3 1.516(13) .
C2 H2A 0.9900 .
C2 H2B 0.9900 .
C3 C4 1.485(11) .
C3 H3A 0.9900 .
C3 H3B 0.9900 .
C4 N5 1.478(12) .
C4 H4A 0.9900 .
C4 H4B 0.9900 .
N5 H5A 0.9100 .
N5 H5B 0.9100 .
N5 H5C 0.9100 .
C6 C7 1.485(14) .
C7 C8 1.519(15) .
C7 H7A 0.9900 .
C7 H7B 0.9900 .
C8 C9 1.521(14) .
C8 H8A 0.9900 .
C8 H8B 0.9900 .
C9 N10 1.539(14) .
C9 H9A 0.9900 .
C9 H9B 0.9900 .
N10 H10A 0.9100 .
N10 H10B 0.9100 .
N10 H10C 0.9100 .
C11 C12 1.491(14) .
C12 C13 1.500(15) .
C12 H12A 0.9900 .
C12 H12B 0.9900 .
C13 C14 1.499(16) .
C13 H13A 0.9900 .
C13 H13B 0.9900 .
C14 N15 1.498(17) .
C14 H14A 0.9900 .
C14 H14B 0.9900 .
N15 H15A 0.9100 .
N15 H15B 0.9100 .
N15 H15C 0.9100 .
C16 C17 1.506(18) .
C17 C18 1.508(18) .
C17 H17A 0.9900 .
C17 H17B 0.9900 .
C18 C19 1.57(2) .
C18 H18A 0.9900 .
C18 H18B 0.9900 .
C19 N20 1.507(18) .
C19 H19A 0.9900 .
C19 H19B 0.9900 .
N20 H20A 0.9100 .
N20 H20B 0.9100 .
N20 H20C 0.9100 .
C21 C22 1.528(15) .
C22 C23 1.475(18) .
C22 H22A 0.9900 .
C22 H22B 0.9900 .
C23 C24 1.523(15) .
C23 H23A 0.9900 .
C23 H23B 0.9900 .
C24 N25 1.508(17) .
C24 H24A 0.9900 .
C24 H24B 0.9900 .
N25 H25A 0.9100 .
N25 H25B 0.9100 .
N25 H25C 0.9100 .
C26 C27 1.501(11) .
C27 C28 1.518(12) .
C27 H27A 0.9900 .
C27 H27B 0.9900 .
C28 C29 1.514(12) .
C28 H28A 0.9900 .
C28 H28B 0.9900 .
C29 N30 1.492(13) .
C29 H29A 0.9900 .
C29 H29B 0.9900 .
N30 H30A 0.9100 .
N30 H30B 0.9100 .
N30 H30C 0.9100 .
C31 C32 1.52(2) .
C32 C33 1.549(19) .
C32 H32A 0.9900 .
C32 H32B 0.9900 .
C33 C34 1.54(2) .
C33 H33A 0.9900 .
C33 H33B 0.9900 .
C34 N35 1.56(2) .
C34 H34A 0.9900 .
C34 H34B 0.9900 .
N35 H35A 0.9100 .
N35 H35B 0.9100 .
N35 H35C 0.9100 .
Na1 O18W 2.43(3) .
Na1 Na6 3.902(14) 1_655
Na2 O13W 2.326(19) .
Na2 O14W 2.34(3) .
Na2 O9W 2.442(16) .
Na2 O15W 2.49(3) .
Na2 Na4 4.064(14) .
Na3 O16W 2.15(3) .
Na3 O17W 2.37(3) .
Na5 O19W 2.344(16) .
Na5 O8W 2.35(2) .
Na5 O7W 2.391(18) .
Na5 O20W 2.49(3) .
Na5 Na6 3.617(19) .
Na6 O20W 2.35(3) .
Na6 O18W 2.47(3) 1_455
Na6 O7W 2.49(2) .

loop_
_platon_squeeze_void_nr
_platon_squeeze_void_average_x
_platon_squeeze_void_average_y
_platon_squeeze_void_average_z
_platon_squeeze_void_volume
_platon_squeeze_void_count_electrons
_platon_squeeze_void_content
1 -0.006 -0.003 -0.005 3285 1292 ' '
2 0.306 0.449 0.326 31 5 ' '
3 0.694 0.551 0.674 31 5 ' '
